data_1569158
loop_
_publ_author_name
'Jin, Qiu-Yan'
'Liang, Yuan-Yuan'
'Zhang, Zhi-Hui'
'Meng, Liao'
'Geng, Jun-Shan'
'Hu, Kong-Qiu'
'Yu, Ji-Pan'
'Chai, Zhi-Fang'
'Mei, Lei'
'Shi, Wei-Qun'

_publ_section_title
;
 Colossal negative thermal expansion in a cucurbit[8]uril-enabled
 uranyl-organic polythreading framework <i>via</i> thermally induced
 relaxation.
;
_journal_issue 23
_journal_name_full 'Chemical science'
_journal_page_first 6330
_journal_page_last 6340
_journal_paper_doi 10.1039/d3sc01343j
_journal_volume 14
_journal_year 2023
_chemical_formula_moiety 'C156 H140 N44 O50 U6, C48 H48 N32 O16'
_chemical_formula_sum 'C204 H188 N76 O66 U6'
_chemical_formula_weight 6188.47
_space_group_crystal_system monoclinic
_space_group_IT_number 15
_space_group_name_Hall '-C 2yc'
_space_group_name_H-M_alt 'C 1 2/c 1'
_atom_sites_solution_hydrogens mixed
_audit_creation_date 2022-09-06
_audit_creation_method
;
Olex2 1.3
(compiled 2020.06.28 svn.raecde09e for OlexSys, GUI svn.r6132)
;
_audit_update_record
;
2022-11-10 deposited with the CCDC.	2023-05-10 downloaded from the CCDC.
;
_cell_angle_alpha 90
_cell_angle_beta 126.878(2)
_cell_angle_gamma 90
_cell_formula_units_Z 4
_cell_length_a 50.105(3)
_cell_length_b 17.1636(12)
_cell_length_c 36.026(2)
_cell_measurement_reflns_used 9758
_cell_measurement_temperature 310(2)
_cell_measurement_theta_max 25.84
_cell_measurement_theta_min 2.58
_cell_volume 24783(3)
_computing_cell_refinement 'SAINT V8.40B (?, 2016)'
_computing_data_reduction 'SAINT V8.40B (?, 2016)'
_computing_molecular_graphics 'Olex2 1.3 (Dolomanov et al., 2009)'
_computing_publication_material 'Olex2 1.3 (Dolomanov et al., 2009)'
_computing_structure_refinement 'SHELXL 2018/3 (Sheldrick, 2015)'
_computing_structure_solution 'SHELXT 2018/2 (Sheldrick, 2018)'
_diffrn_ambient_temperature 310.0
_diffrn_measured_fraction_theta_full 0.991
_diffrn_measured_fraction_theta_max 0.980
_diffrn_measurement_device_type 'Bruker APEX-II CCD'
_diffrn_measurement_method '\f and \w scans'
_diffrn_radiation_type MoK\a
_diffrn_radiation_wavelength 0.71073
_diffrn_reflns_av_R_equivalents 0.0920
_diffrn_reflns_av_unetI/netI 0.0852
_diffrn_reflns_Laue_measured_fraction_full 0.991
_diffrn_reflns_Laue_measured_fraction_max 0.980
_diffrn_reflns_limit_h_max 65
_diffrn_reflns_limit_h_min -65
_diffrn_reflns_limit_k_max 22
_diffrn_reflns_limit_k_min -22
_diffrn_reflns_limit_l_max 45
_diffrn_reflns_limit_l_min -41
_diffrn_reflns_number 128050
_diffrn_reflns_point_group_measured_fraction_full 0.991
_diffrn_reflns_point_group_measured_fraction_max 0.980
_diffrn_reflns_theta_full 25.242
_diffrn_reflns_theta_max 27.575
_diffrn_reflns_theta_min 2.356
_diffrn_source_current 30.0
_diffrn_source_power 1.5
_diffrn_source_voltage 50.0
_diffrn_standards_number 0
_exptl_absorpt_coefficient_mu 4.001
_exptl_absorpt_correction_T_max 0.7456
_exptl_absorpt_correction_T_min 0.5735
_exptl_absorpt_correction_type none
_exptl_absorpt_process_details
;
SADABS-2016/2 (Bruker,2016/2) was used for absorption correction.
wR2(int) was 0.0843 before and 0.0707 after correction.
The Ratio of minimum to maximum transmission is 0.7692.
The \l/2 correction factor is Not present.
;
_exptl_crystal_colour yellow
_exptl_crystal_colour_primary yellow
_exptl_crystal_density_diffrn 1.659
_exptl_crystal_description block
_exptl_crystal_F_000 12096
_refine_diff_density_max 2.460
_refine_diff_density_min -2.341
_refine_diff_density_rms 0.185
_refine_ls_extinction_method none
_refine_ls_goodness_of_fit_ref 1.022
_refine_ls_hydrogen_treatment constr
_refine_ls_matrix_type full
_refine_ls_number_parameters 1586
_refine_ls_number_reflns 28121
_refine_ls_number_restraints 12
_refine_ls_restrained_S_all 1.024
_refine_ls_R_factor_all 0.1111
_refine_ls_R_factor_gt 0.0657
_refine_ls_shift/su_max 0.003
_refine_ls_shift/su_mean 0.000
_refine_ls_structure_factor_coef Fsqd
_refine_ls_weighting_details 'w=1/[\s^2^(Fo^2^)+(0.0783P)^2^+417.1039P] where P=(Fo^2^+2Fc^2^)/3'
_refine_ls_weighting_scheme calc
_refine_ls_wR_factor_gt 0.1583
_refine_ls_wR_factor_ref 0.1830
_reflns_Friedel_coverage 0.000
_reflns_number_gt 18065
_reflns_number_total 28121
_reflns_threshold_expression 'I > 2\s(I)'
_cod_data_source_file d3sc01343j3.cif
_cod_data_source_block U3bcbpy3CB8_310K_B1
_cod_depositor_comments 'Adding full bibliography for 1569127--1569159.cif.'
_cod_database_code 1569158
_shelx_shelxl_version_number 2018/3
_shelx_space_group_comment
;
The symmetry employed for this shelxl refinement is uniquely defined
by the following loop, which should always be used as a source of
symmetry information in preference to the above space-group names.
They are only intended as comments.
;
_olex2_refinement_description
;
1. Fixed Uiso
 At 1.2 times of:
  All C(H) groups, All C(H,H) groups
 At 1.5 times of:
  All O(H,H) groups
2. Uiso/Uaniso restraints and constraints
Uanis(C19) \\sim Ueq: with sigma of 0.001 and sigma for terminal atoms of 0.002
Uanis(O17) \\sim Ueq: with sigma of 0.003 and sigma for terminal atoms of 0.006
3.a Riding coordinates:
 O17(H17A,H17B)
3.b Rotating group:
 O16(H16A,H16B)
3.c Ternary CH refined with riding coordinates:
 C95(H95), C96(H96), C97(H97), C98(H98), C101(H101), C99(H99), C102(H102),
 C100(H100), C73(H73), C78(H78), C77(H77), C75(H75), C71(H71), C74(H74),
 C72(H72), C76(H76)
3.d Secondary CH2 refined with riding coordinates:
 C86(H86A,H86B), C80(H80A,H80B), C89(H89A,H89B), C93(H93A,H93B), C8(H8A,H8B),
 C91(H91A,H91B), C56(H56A,H56B), C84(H84A,H84B), C26(H26A,H26B), C88(H88A,H88B),
  C82(H82A,H82B), C44(H44A,H44B), C60(H60A,H60B), C62(H62A,H62B), C70(H70A,
 H70B), C66(H66A,H66B), C64(H64A,H64B), C58(H58A,H58B), C68(H68A,H68B)
3.e Aromatic/amide H refined with riding coordinates:
 C22(H22), C21(H21), C6(H6), C49(H49), C28(H28), C25(H25), C45(H45), C4(H4),
 C46(H46), C3(H3), C13(H13), C7(H7), C12(H12), C31(H31), C27(H27), C52(H52),
 C51(H51), C43(H43), C42(H42), C9(H9), C30(H30), C54(H54), C48(H48), C24(H24),
 C10(H10), C53(H53), C36(H36), C39(H39), C33(H33), C15(H15), C34(H34), C40(H40),
  C17(H17), C35(H35), C16(H16), C18(H18)
;
_smtbx_masks_void_probe_radius 1.2
_smtbx_masks_void_truncation_radius 1.2
_olex2_submission_special_instructions 'No special instructions were received'

loop_
_space_group_symop_operation_xyz
'x, y, z'
'-x, y, -z+1/2'
'x+1/2, y+1/2, z'
'-x+1/2, y+1/2, -z+1/2'
'-x, -y, -z'
'x, -y, z-1/2'
'-x+1/2, -y+1/2, -z'
'x+1/2, -y+1/2, z-1/2'

loop_
_atom_site_label
_atom_site_type_symbol
_atom_site_fract_x
_atom_site_fract_y
_atom_site_fract_z
_atom_site_U_iso_or_equiv
_atom_site_adp_type
_atom_site_occupancy
_atom_site_site_symmetry_order
_atom_site_calc_flag
_atom_site_refinement_flags_posn
_atom_site_refinement_flags_adp
_atom_site_refinement_flags_occupancy
_atom_site_disorder_assembly
_atom_site_disorder_group
U1 U 0.16990(2) 0.13812(2) 1.15659(2) 0.02929(9) Uani 1 1 d . . . . .
U2 U 0.15672(2) -0.06682(2) 1.20807(2) 0.03042(9) Uani 1 1 d . . . . .
U3 U 0.09090(2) 0.08068(2) 1.13753(2) 0.04648(12) Uani 1 1 d . . . . .
O7 O 0.14356(15) 0.0424(4) 1.1668(3) 0.0388(16) Uani 1 1 d . . . . .
O10 O 0.15901(17) 0.2525(4) 1.1114(2) 0.0378(16) Uani 1 1 d . . . . .
O12 O 0.21795(16) 0.0614(4) 1.2174(2) 0.0383(16) Uani 1 1 d . . . . .
O13 O 0.20677(17) -0.0630(4) 1.2163(3) 0.0447(17) Uani 1 1 d . . . . .
O8 O 0.11249(15) 0.1644(4) 1.1120(3) 0.0402(17) Uani 1 1 d . . . . .
O14 O 0.18707(17) -0.1840(4) 1.2584(3) 0.0436(17) Uani 1 1 d . . . . .
O3 O 0.13933(18) -0.1293(4) 1.1591(2) 0.0465(18) Uani 1 1 d . . . . .
O2 O 0.17437(18) 0.1949(4) 1.2013(2) 0.0407(16) Uani 1 1 d . . . . .
O15 O 0.14069(18) -0.1501(4) 1.2482(3) 0.0459(18) Uani 1 1 d . . . . .
O6 O 0.10574(19) 0.1377(5) 1.1872(3) 0.056(2) Uani 1 1 d . . . . .
O18 O 0.04854(18) 0.1853(4) 1.0944(3) 0.059(2) Uani 1 1 d . . . . .
O1 O 0.16839(18) 0.0839(4) 1.1132(2) 0.0423(17) Uani 1 1 d . . . . .
O16 O 0.22376(18) 0.1970(5) 1.1824(3) 0.059(2) Uani 1 1 d . . . . .
H16A H 0.233813 0.167283 1.174697 0.088 Uiso 1 1 d R U . . .
H16B H 0.237486 0.197882 1.212538 0.088 Uiso 1 1 d R U . . .
O4 O 0.1765(2) -0.0109(4) 1.2586(3) 0.0492(19) Uani 1 1 d . . . . .
O9 O 0.10357(19) -0.0334(4) 1.1818(3) 0.059(2) Uani 1 1 d . . . . .
O5 O 0.0725(2) 0.0254(5) 1.0860(3) 0.068(3) Uani 1 1 d . . . . .
O23 O -0.0605(2) 0.4526(6) 1.1126(3) 0.070(3) Uani 1 1 d . . . . .
N35 N 0.1142(2) 0.8979(6) 0.8487(3) 0.050(2) Uani 1 1 d . . . . .
O26 O 0.2760(2) 0.4549(5) 0.9392(3) 0.053(2) Uani 1 1 d . . . . .
N29 N 0.3377(2) 0.6478(5) 0.9396(3) 0.0373(19) Uani 1 1 d . . . . .
O29 O 0.30016(18) 0.8512(4) 0.8962(3) 0.0476(18) Uani 1 1 d . . . . .
N26 N 0.2055(2) 0.8813(4) 0.8258(3) 0.0362(18) Uani 1 1 d . . . . .
N38 N 0.2998(2) 0.5376(5) 0.9160(3) 0.0372(19) Uani 1 1 d . . . . .
N28 N 0.29246(19) 0.7214(5) 0.8741(3) 0.0362(18) Uani 1 1 d . . . . .
C19 C 0.2288(2) -0.0076(5) 1.2283(3) 0.0209(16) Uani 1 1 d . U . . .
N33 N 0.1671(2) 0.7729(5) 0.7996(3) 0.0393(19) Uani 1 1 d . . . . .
O19 O 0.0810(2) 0.3498(5) 1.1875(3) 0.064(2) Uani 1 1 d . . . . .
N32 N 0.2118(2) 0.6910(4) 0.8152(3) 0.0369(19) Uani 1 1 d . . . . .
N34 N 0.1331(2) 0.8430(5) 0.8065(3) 0.046(2) Uani 1 1 d . . . . .
O28 O 0.2290(2) 0.9797(5) 0.8801(3) 0.054(2) Uani 1 1 d . . . . .
O32 O 0.1323(2) 0.7081(5) 0.8117(3) 0.064(2) Uani 1 1 d . . . . .
N31 N 0.2553(2) 0.6102(5) 0.8498(3) 0.0391(19) Uani 1 1 d . . . . .
N1 N 0.1618(2) 0.5889(5) 0.9930(3) 0.041(2) Uani 1 1 d . . . . .
N5 N 0.1826(3) -0.4360(5) 1.4127(4) 0.052(3) Uani 1 1 d . . . . .
N23 N 0.3496(2) 0.4741(5) 1.0655(3) 0.046(2) Uani 1 1 d . . . . .
O33 O 0.3956(2) 0.7095(5) 1.1215(3) 0.065(2) Uani 1 1 d . . . . .
O11 O 0.1151(2) 0.2184(5) 1.0409(3) 0.071(3) Uani 1 1 d . . . . .
O31 O 0.2086(2) 0.5728(4) 0.8424(3) 0.055(2) Uani 1 1 d . . . . .
N37 N 0.3322(2) 0.4885(5) 0.9870(3) 0.043(2) Uani 1 1 d . . . . .
N36 N 0.3858(2) 0.5866(5) 1.0897(3) 0.050(2) Uani 1 1 d . . . . .
C22 C 0.3072(2) -0.1198(6) 1.3008(3) 0.039(2) Uani 1 1 d . . . . .
H22 H 0.315320 -0.164762 1.318836 0.046 Uiso 1 1 calc R U . . .
O30 O 0.3673(2) 0.7345(5) 1.0001(3) 0.060(2) Uani 1 1 d . . . . .
N27 N 0.2492(2) 0.8021(4) 0.8360(3) 0.0356(18) Uani 1 1 d . . . . .
O21 O 0.1098(2) 0.6754(6) 1.1135(4) 0.085(3) Uani 1 1 d . . . . .
N24 N 0.1518(2) 1.0083(5) 0.8746(3) 0.045(2) Uani 1 1 d . . . . .
N3 N 0.3871(2) -0.0909(5) 1.3675(3) 0.042(2) Uani 1 1 d . . . . .
C23 C 0.3281(2) -0.0751(6) 1.2962(3) 0.035(2) Uani 1 1 d . . . . .
O20 O 0.1103(2) 0.5504(5) 1.2013(3) 0.068(2) Uani 1 1 d . . . . .
O27 O 0.1964(2) 1.0680(5) 0.9409(3) 0.066(2) Uani 1 1 d . . . . .
N25 N 0.1733(2) 0.9492(5) 0.8371(3) 0.044(2) Uani 1 1 d . . . . .
O24 O -0.0337(2) 0.6473(6) 1.1099(4) 0.076(3) Uani 1 1 d . . . . .
C37 C 0.1654(2) -0.1964(6) 1.2648(3) 0.036(2) Uani 1 1 d . . . . .
N9 N 0.0311(2) 0.3070(7) 1.1690(4) 0.061(3) Uani 1 1 d . . . . .
C95 C 0.2656(3) 0.6752(5) 0.8356(4) 0.039(2) Uani 1 1 d . . . . .
H95 H 0.271248 0.658014 0.815178 0.046 Uiso 1 1 calc R U . . .
C96 C 0.2354(2) 0.7297(6) 0.8101(4) 0.040(2) Uani 1 1 d . . . . .
H96 H 0.226266 0.736194 0.777412 0.048 Uiso 1 1 calc R U . . .
C97 C 0.1720(2) 0.8516(5) 0.7913(3) 0.033(2) Uani 1 1 d . . . . .
H97 H 0.165756 0.857229 0.759907 0.040 Uiso 1 1 calc R U . . .
C5 C 0.1383(3) 0.4936(5) 1.0207(4) 0.039(2) Uani 1 1 d . . . . .
N30 N 0.3678(2) 0.6025(6) 1.0116(3) 0.047(2) Uani 1 1 d . . . . .
O22 O -0.0818(2) 0.3379(6) 1.0152(4) 0.081(3) Uani 1 1 d . . . . .
C21 C 0.2746(2) -0.0982(5) 1.2791(3) 0.032(2) Uani 1 1 d . . . . .
H21 H 0.260556 -0.129449 1.281449 0.039 Uiso 1 1 calc R U . . .
C20 C 0.2625(2) -0.0289(5) 1.2532(3) 0.031(2) Uani 1 1 d . . . . .
N14 N 0.0725(2) 0.7761(6) 1.0674(4) 0.064(3) Uani 1 1 d . . . . .
C86 C 0.3277(3) 0.7009(7) 0.9022(4) 0.045(3) Uani 1 1 d . . . . .
H86A H 0.332487 0.677293 0.882311 0.054 Uiso 1 1 calc R U . . .
H86B H 0.340835 0.748134 0.915078 0.054 Uiso 1 1 calc R U . . .
C1 C 0.1369(3) 0.2660(6) 1.0682(4) 0.043(2) Uani 1 1 d . . . . .
C6 C 0.1629(3) 0.4729(6) 1.0669(4) 0.044(3) Uani 1 1 d . . . . .
H6 H 0.179314 0.508162 1.087758 0.053 Uiso 1 1 calc R U . . .
C80 C 0.3415(3) 0.4370(6) 1.0243(4) 0.048(3) Uani 1 1 d . . . . .
H80A H 0.360650 0.406812 1.032259 0.058 Uiso 1 1 calc R U . . .
H80B H 0.323289 0.400920 1.013305 0.058 Uiso 1 1 calc R U . . .
N10 N 0.0513(2) 0.4194(6) 1.2060(4) 0.055(3) Uani 1 1 d . . . . .
C79 C 0.3003(3) 0.4901(6) 0.9470(4) 0.039(2) Uani 1 1 d . . . . .
C49 C 0.2150(3) -0.4243(7) 1.4454(5) 0.054(3) Uani 1 1 d . . . . .
H49 H 0.230212 -0.439349 1.440084 0.065 Uiso 1 1 calc R U . . .
C28 C 0.4322(3) -0.1379(7) 1.4412(4) 0.053(3) Uani 1 1 d . . . . .
H28 H 0.445669 -0.178750 1.460336 0.064 Uiso 1 1 calc R U . . .
N16 N 0.0215(3) 0.7789(6) 1.0932(4) 0.065(3) Uani 1 1 d . . . . .
C90 C 0.2234(3) 0.6198(6) 0.8363(4) 0.041(2) Uani 1 1 d . . . . .
N18 N 0.0117(3) 0.5923(7) 1.1765(4) 0.068(3) Uani 1 1 d . . . . .
N6 N 0.2292(3) -0.2565(7) 1.6173(4) 0.062(3) Uani 1 1 d . . . . .
C2 C 0.1380(3) 0.3448(6) 1.0520(3) 0.037(2) Uani 1 1 d . . . . .
C25 C 0.2838(2) 0.0177(6) 1.2506(3) 0.040(2) Uani 1 1 d . . . . .
H25 H 0.276497 0.065632 1.235556 0.047 Uiso 1 1 calc R U . . .
O25 O -0.0305(2) 0.7998(6) 1.0237(4) 0.091(3) Uani 1 1 d . . . . .
N13 N 0.0787(3) 0.7398(7) 1.1321(5) 0.071(3) Uani 1 1 d . . . . .
N19 N -0.0049(3) 0.4589(7) 1.1764(4) 0.068(3) Uani 1 1 d . . . . .
N7 N -0.0071(2) 0.1593(6) 1.0410(4) 0.059(3) Uani 1 1 d . . . . .
N22 N -0.0598(2) 0.2240(6) 1.0076(5) 0.068(3) Uani 1 1 d . . . . .
C45 C 0.1601(3) -0.4156(7) 1.4190(4) 0.051(3) Uani 1 1 d . . . . .
H45 H 0.137672 -0.426106 1.396222 0.062 Uiso 1 1 calc R U . . .
C4 C 0.1129(3) 0.4413(6) 0.9905(4) 0.042(2) Uani 1 1 d . . . . .
H4 H 0.096053 0.455751 0.960137 0.051 Uiso 1 1 calc R U . . .
C98 C 0.1496(3) 0.9000(6) 0.7971(4) 0.040(2) Uani 1 1 d . . . . .
H98 H 0.133647 0.930908 0.769353 0.047 Uiso 1 1 calc R U . . .
C81 C 0.1697(3) 1.0366(6) 0.9191(4) 0.047(3) Uani 1 1 d . . . . .
C89 C 0.2730(3) 0.5369(6) 0.8672(4) 0.047(3) Uani 1 1 d . . . . .
H89A H 0.257299 0.496341 0.860934 0.057 Uiso 1 1 calc R U . . .
H89B H 0.281905 0.523891 0.850349 0.057 Uiso 1 1 calc R U . . .
N8 N 0.0100(2) 0.2103(6) 1.1079(4) 0.060(3) Uani 1 1 d . . . . .
C46 C 0.1700(3) -0.3792(7) 1.4592(4) 0.051(3) Uani 1 1 d . . . . .
H46 H 0.154016 -0.363373 1.462962 0.062 Uiso 1 1 calc R U . . .
C87 C 0.3575(3) 0.6697(6) 0.9847(4) 0.042(2) Uani 1 1 d . . . . .
C38 C 0.1667(3) -0.2668(6) 1.2912(3) 0.038(2) Uani 1 1 d . . . . .
N15 N 0.0188(3) 0.8316(6) 1.0354(4) 0.071(3) Uani 1 1 d . . . . .
C101 C 0.3324(3) 0.5648(6) 0.9327(3) 0.039(2) Uani 1 1 d . . . . .
H101 H 0.339213 0.544299 0.914158 0.047 Uiso 1 1 calc R U . . .
C3 C 0.1132(3) 0.3687(7) 1.0060(4) 0.048(3) Uani 1 1 d . . . . .
H3 H 0.096426 0.333726 0.985608 0.057 Uiso 1 1 calc R U . . .
C32 C 0.4669(3) -0.0457(7) 1.5079(4) 0.045(3) Uani 1 1 d . . . . .
C13 C 0.1934(3) 0.5713(6) 1.0220(4) 0.048(3) Uani 1 1 d . . . . .
H13 H 0.201090 0.546483 1.049726 0.057 Uiso 1 1 calc R U . . .
C50 C 0.2135(3) -0.3261(6) 1.5372(4) 0.048(3) Uani 1 1 d . . . . .
N17 N 0.0194(3) 0.6938(7) 1.1459(4) 0.074(3) Uani 1 1 d . . . . .
C83 C 0.2044(3) 0.9426(6) 0.8501(4) 0.041(2) Uani 1 1 d . . . . .
C7 C 0.1620(3) 0.3969(6) 1.0810(4) 0.038(2) Uani 1 1 d . . . . .
H7 H 0.178547 0.381920 1.111423 0.045 Uiso 1 1 calc R U . . .
C93 C 0.1056(3) 0.8613(7) 0.8067(4) 0.049(3) Uani 1 1 d . . . . .
H93A H 0.093449 0.813603 0.801871 0.058 Uiso 1 1 calc R U . . .
H93B H 0.090648 0.895574 0.780767 0.058 Uiso 1 1 calc R U . . .
N11 N 0.0702(3) 0.5513(7) 1.2142(4) 0.063(3) Uani 1 1 d . . . . .
C99 C 0.1187(3) 0.9805(7) 0.8572(4) 0.045(3) Uani 1 1 d . . . . .
H99 H 0.101048 1.010502 0.830194 0.054 Uiso 1 1 calc R U . . .
C94 C 0.3898(3) 0.6407(7) 1.1213(4) 0.050(3) Uani 1 1 d . . . . .
C11 C 0.2050(3) 0.6266(6) 0.9717(4) 0.049(3) Uani 1 1 d . . . . .
C12 C 0.2154(3) 0.5888(7) 1.0126(4) 0.048(3) Uani 1 1 d . . . . .
H12 H 0.237777 0.575156 1.033867 0.058 Uiso 1 1 calc R U . . .
C61 C 0.0896(3) 0.7256(7) 1.1054(5) 0.063(4) Uani 1 1 d . . . . .
N21 N -0.0454(2) 0.2565(7) 1.0771(5) 0.073(4) Uani 1 1 d . . . . .
C8 C 0.1374(3) 0.5766(6) 1.0037(4) 0.046(3) Uani 1 1 d . . . . .
H8A H 0.115081 0.587215 0.976059 0.055 Uiso 1 1 calc R U . . .
H8B H 0.142215 0.613563 1.027379 0.055 Uiso 1 1 calc R U . . .
C85 C 0.2821(2) 0.7955(5) 0.8717(4) 0.036(2) Uani 1 1 d . . . . .
C47 C 0.2030(3) -0.3656(6) 1.4939(4) 0.047(3) Uani 1 1 d . . . . .
C102 C 0.3544(3) 0.5309(6) 0.9832(4) 0.042(2) Uani 1 1 d . . . . .
H102 H 0.372318 0.497699 0.988439 0.051 Uiso 1 1 calc R U . . .
C31 C 0.3909(3) -0.0194(6) 1.3854(4) 0.052(3) Uani 1 1 d . . . . .
H31 H 0.376736 0.020775 1.366498 0.063 Uiso 1 1 calc R U . . .
C29 C 0.4374(2) -0.0625(7) 1.4594(4) 0.045(3) Uani 1 1 d . . . . .
C27 C 0.4069(3) -0.1512(6) 1.3946(4) 0.051(3) Uani 1 1 d . . . . .
H27 H 0.403566 -0.200746 1.382023 0.062 Uiso 1 1 calc R U . . .
C52 C 0.2060(4) -0.2296(8) 1.5763(5) 0.062(3) Uani 1 1 d . . . . .
H52 H 0.195109 -0.184521 1.575030 0.075 Uiso 1 1 calc R U . . .
C100 C 0.3816(3) 0.5082(7) 1.1005(4) 0.048(3) Uani 1 1 d . . . . .
H100 H 0.399972 0.474165 1.107972 0.057 Uiso 1 1 calc R U . . .
C59 C 0.0875(3) 0.5826(8) 1.1999(4) 0.059(3) Uani 1 1 d . . . . .
N20 N -0.0245(3) 0.3460(7) 1.1413(4) 0.064(3) Uani 1 1 d . . . . .
C51 C 0.1962(3) -0.2598(6) 1.5360(5) 0.055(3) Uani 1 1 d . . . . .
H51 H 0.178566 -0.238268 1.508008 0.066 Uiso 1 1 calc R U . . .
C55 C 0.0201(3) 0.1852(7) 1.0829(5) 0.059(3) Uani 1 1 d . . . . .
N12 N 0.0774(3) 0.6571(7) 1.1837(4) 0.070(3) Uani 1 1 d . . . . .
C91 C 0.1765(3) 0.7066(6) 0.7857(4) 0.040(2) Uani 1 1 d . . . . .
H91A H 0.169173 0.714717 0.754253 0.048 Uiso 1 1 calc R U . . .
H91B H 0.164873 0.661074 0.785501 0.048 Uiso 1 1 calc R U . . .
C43 C 0.1907(3) -0.3227(6) 1.3058(4) 0.048(3) Uani 1 1 d . . . . .
H43 H 0.206427 -0.316788 1.300197 0.058 Uiso 1 1 calc R U . . .
C42 C 0.1914(3) -0.3869(6) 1.3287(4) 0.054(3) Uani 1 1 d . . . . .
H42 H 0.207743 -0.424437 1.338680 0.065 Uiso 1 1 calc R U . . .
C9 C 0.1503(3) 0.6218(8) 0.9524(5) 0.063(4) Uani 1 1 d . . . . .
H9 H 0.127675 0.632655 0.931609 0.076 Uiso 1 1 calc R U . . .
C41 C 0.1681(3) -0.3973(6) 1.3374(4) 0.048(3) Uani 1 1 d . . . . .
C30 C 0.4153(3) -0.0060(7) 1.4304(4) 0.054(3) Uani 1 1 d . . . . .
H30 H 0.417228 0.043451 1.442387 0.065 Uiso 1 1 calc R U . . .
C57 C 0.0572(3) 0.3584(8) 1.1873(4) 0.054(3) Uani 1 1 d . . . . .
C56 C 0.0337(3) 0.2284(7) 1.1578(5) 0.063(4) Uani 1 1 d . . . . .
H56A H 0.029765 0.192901 1.175025 0.076 Uiso 1 1 calc R U . . .
H56B H 0.056258 0.219596 1.167798 0.076 Uiso 1 1 calc R U . . .
C84 C 0.2313(3) 0.8744(5) 0.8200(4) 0.041(2) Uani 1 1 d . . . . .
H84A H 0.221415 0.880332 0.787317 0.049 Uiso 1 1 calc R U . . .
H84B H 0.247044 0.916765 0.836527 0.049 Uiso 1 1 calc R U . . .
C73 C 0.0087(3) 0.3275(9) 1.1800(5) 0.065(4) Uani 1 1 d . . . . .
H73 H 0.008941 0.288008 1.199789 0.078 Uiso 1 1 calc R U . . .
N4 N 0.5246(3) -0.0102(9) 1.5972(4) 0.080(4) Uani 1 1 d . . . . .
C26 C 0.3635(2) -0.1032(7) 1.3164(4) 0.050(3) Uani 1 1 d . . . . .
H26A H 0.362820 -0.158197 1.309660 0.060 Uiso 1 1 calc R U . . .
H26B H 0.371601 -0.075258 1.301528 0.060 Uiso 1 1 calc R U . . .
C88 C 0.3952(3) 0.6037(8) 1.0599(4) 0.052(3) Uani 1 1 d . . . . .
H88A H 0.405542 0.654766 1.067751 0.063 Uiso 1 1 calc R U . . .
H88B H 0.411700 0.565934 1.065637 0.063 Uiso 1 1 calc R U . . .
C54 C 0.2388(3) -0.3543(7) 1.5803(4) 0.058(3) Uani 1 1 d . . . . .
H54 H 0.250702 -0.398045 1.582627 0.070 Uiso 1 1 calc R U . . .
C48 C 0.2262(3) -0.3907(7) 1.4865(4) 0.053(3) Uani 1 1 d . . . . .
H48 H 0.248932 -0.384319 1.509553 0.064 Uiso 1 1 calc R U . . .
C24 C 0.3162(3) -0.0069(7) 1.2703(4) 0.049(3) Uani 1 1 d . . . . .
H24 H 0.329837 0.022302 1.266148 0.059 Uiso 1 1 calc R U . . .
C10 C 0.1710(4) 0.6404(8) 0.9403(5) 0.066(4) Uani 1 1 d . . . . .
H10 H 0.162259 0.661887 0.911367 0.080 Uiso 1 1 calc R U . . .
C82 C 0.1620(3) 1.0208(6) 0.8459(4) 0.051(3) Uani 1 1 d . . . . .
H82A H 0.179996 1.058571 0.860640 0.061 Uiso 1 1 calc R U . . .
H82B H 0.143504 1.042450 0.816540 0.061 Uiso 1 1 calc R U . . .
C63 C -0.0003(3) 0.8038(8) 1.0491(6) 0.072(4) Uani 1 1 d . . . . .
C92 C 0.1430(3) 0.7695(7) 0.8062(4) 0.047(3) Uani 1 1 d . . . . .
C78 C 0.0535(3) 0.8325(7) 1.0731(5) 0.070(4) Uani 1 1 d . . . . .
H78 H 0.062900 0.885034 1.078798 0.084 Uiso 1 1 calc R U . . .
C69 C -0.0635(3) 0.2791(9) 1.0316(6) 0.066(4) Uani 1 1 d . . . . .
C65 C -0.0042(4) 0.6435(9) 1.1412(5) 0.068(4) Uani 1 1 d . . . . .
C14 C 0.2288(4) 0.6533(7) 0.9636(5) 0.059(3) Uani 1 1 d . . . . .
C53 C 0.2469(3) -0.3192(8) 1.6198(4) 0.064(4) Uani 1 1 d . . . . .
H53 H 0.264576 -0.338142 1.648576 0.077 Uiso 1 1 calc R U . . .
C44 C 0.1704(4) -0.4650(7) 1.3654(4) 0.060(3) Uani 1 1 d . . . . .
H44A H 0.185807 -0.503504 1.368391 0.072 Uiso 1 1 calc R U . . .
H44B H 0.148719 -0.489337 1.350023 0.072 Uiso 1 1 calc R U . . .
C36 C 0.4677(3) 0.0175(10) 1.5313(5) 0.078(5) Uani 1 1 d . . . . .
H36 H 0.449128 0.049309 1.518722 0.093 Uiso 1 1 calc R U . . .
C39 C 0.1433(3) -0.2769(7) 1.2986(4) 0.058(3) Uani 1 1 d . . . . .
H39 H 0.126580 -0.239978 1.287986 0.070 Uiso 1 1 calc R U . . .
N2 N 0.2760(5) 0.7132(10) 0.9525(7) 0.101(6) Uani 1 1 d . . . . .
C33 C 0.4957(3) -0.0920(7) 1.5301(4) 0.061(3) Uani 1 1 d . . . . .
H33 H 0.496351 -0.135745 1.515459 0.073 Uiso 1 1 calc R U . . .
C60 C 0.0963(3) 0.7125(9) 1.1782(6) 0.078(5) Uani 1 1 d . . . . .
H60A H 0.102031 0.756389 1.198635 0.094 Uiso 1 1 calc R U . . .
H60B H 0.116927 0.688269 1.187280 0.094 Uiso 1 1 calc R U . . .
C77 C 0.0551(3) 0.8027(7) 1.1140(5) 0.070(4) Uani 1 1 d . . . . .
H77 H 0.062345 0.843531 1.137251 0.084 Uiso 1 1 calc R U . . .
C75 C 0.0467(3) 0.6083(9) 1.2100(5) 0.066(4) Uani 1 1 d . . . . .
H75 H 0.052151 0.620139 1.240402 0.079 Uiso 1 1 calc R U . . .
C71 C -0.0369(3) 0.1652(7) 1.0379(5) 0.062(4) Uani 1 1 d . . . . .
H71 H -0.048059 0.114566 1.030395 0.074 Uiso 1 1 calc R U . . .
C67 C -0.0328(3) 0.4195(9) 1.1404(5) 0.061(3) Uani 1 1 d . . . . .
C15 C 0.2198(4) 0.7120(9) 0.9306(5) 0.070(4) Uani 1 1 d . . . . .
H15 H 0.198414 0.732779 0.911679 0.084 Uiso 1 1 calc R U . . .
C34 C 0.5233(3) -0.0712(10) 1.5747(5) 0.075(4) Uani 1 1 d . . . . .
H34 H 0.542081 -0.103078 1.589195 0.090 Uiso 1 1 calc R U . . .
C40 C 0.1443(4) -0.3415(8) 1.3218(5) 0.067(4) Uani 1 1 d . . . . .
H40 H 0.128330 -0.347308 1.326960 0.080 Uiso 1 1 calc R U . . .
C74 C 0.0224(3) 0.4061(9) 1.2056(5) 0.068(4) Uani 1 1 d . . . . .
H74 H 0.028491 0.403697 1.237066 0.081 Uiso 1 1 calc R U . . .
C72 C -0.0247(3) 0.1912(8) 1.0855(6) 0.075(4) Uani 1 1 d . . . . .
H72 H -0.026930 0.149636 1.102150 0.090 Uiso 1 1 calc R U . . .
C62 C -0.0049(3) 0.1235(8) 1.0068(6) 0.085(5) Uani 1 1 d . . . . .
H62A H -0.016237 0.073623 0.998347 0.102 Uiso 1 1 calc R U . . .
H62B H 0.018431 0.113256 1.020948 0.102 Uiso 1 1 calc R U . . .
C70 C 0.0845(3) 0.7865(9) 1.0411(6) 0.090(6) Uani 1 1 d . . . . .
H70A H 0.102549 0.749934 1.051853 0.108 Uiso 1 1 calc R U . . .
H70B H 0.093652 0.838669 1.046553 0.108 Uiso 1 1 calc R U . . .
C66 C -0.0051(4) 0.5423(10) 1.1872(6) 0.080(4) Uani 1 1 d . . . . .
H66A H -0.028097 0.559402 1.170107 0.096 Uiso 1 1 calc R U . . .
H66B H 0.005047 0.547066 1.219980 0.096 Uiso 1 1 calc R U . . .
C64 C 0.0091(4) 0.7692(10) 1.1210(6) 0.088(5) Uani 1 1 d . . . . .
H64A H -0.015064 0.772337 1.100795 0.106 Uiso 1 1 calc R U . . .
H64B H 0.017533 0.811274 1.143374 0.106 Uiso 1 1 calc R U . . .
C76 C 0.0524(3) 0.6805(8) 1.1896(5) 0.072(4) Uani 1 1 d . . . . .
H76 H 0.059782 0.725607 1.210292 0.087 Uiso 1 1 calc R U . . .
C17 C 0.2830(5) 0.6564(11) 0.9820(9) 0.115(8) Uani 1 1 d . . . . .
H17 H 0.304495 0.636041 0.999807 0.138 Uiso 1 1 calc R U . . .
C35 C 0.4980(4) 0.0332(10) 1.5758(5) 0.082(5) Uani 1 1 d . . . . .
H35 H 0.498934 0.078295 1.590755 0.098 Uiso 1 1 calc R U . . .
C58 C 0.0766(3) 0.4759(9) 1.2345(4) 0.070(4) Uani 1 1 d . . . . .
H58A H 0.079263 0.480644 1.263397 0.084 Uiso 1 1 calc R U . . .
H58B H 0.097540 0.456872 1.241971 0.084 Uiso 1 1 calc R U . . .
C16 C 0.2457(6) 0.7369(10) 0.9284(6) 0.094(6) Uani 1 1 d . . . . .
H16 H 0.240043 0.775459 0.906688 0.112 Uiso 1 1 calc R U . . .
C18 C 0.2605(4) 0.6259(9) 0.9879(6) 0.083(5) Uani 1 1 d . . . . .
H18 H 0.267078 0.585610 1.009020 0.100 Uiso 1 1 calc R U . . .
C68 C -0.0484(4) 0.2903(9) 1.1114(7) 0.087(5) Uani 1 1 d . . . . .
H68A H -0.070284 0.314164 1.095173 0.105 Uiso 1 1 calc R U . . .
H68B H -0.047517 0.248331 1.130172 0.105 Uiso 1 1 calc R U . . .
O17 O 0.0367(3) 0.0399(6) 1.1310(4) 0.092(3) Uani 1 1 d . U . . .
H17A H 0.024596 0.079847 1.124353 0.137 Uiso 1 1 d R U . . .
H17B H 0.042486 0.025637 1.157423 0.137 Uiso 1 1 d R U . . .

loop_
_atom_site_aniso_label
_atom_site_aniso_U_11
_atom_site_aniso_U_22
_atom_site_aniso_U_33
_atom_site_aniso_U_23
_atom_site_aniso_U_13
_atom_site_aniso_U_12
U1 0.02692(17) 0.01849(16) 0.0405(2) 0.00189(14) 0.01915(15) 0.00103(13)
U2 0.02861(18) 0.01721(15) 0.0432(2) 0.00280(14) 0.02040(16) 0.00122(13)
U3 0.0278(2) 0.0306(2) 0.0711(3) 0.01703(19) 0.0244(2) 0.00721(15)
O7 0.021(3) 0.019(3) 0.065(5) 0.008(3) 0.020(3) -0.001(2)
O10 0.038(4) 0.027(3) 0.035(4) 0.013(3) 0.015(3) -0.001(3)
O12 0.030(3) 0.029(3) 0.049(4) 0.009(3) 0.020(3) 0.009(3)
O13 0.034(4) 0.039(4) 0.066(5) -0.005(4) 0.033(4) -0.002(3)
O8 0.024(3) 0.022(3) 0.064(5) 0.011(3) 0.021(3) 0.003(3)
O14 0.036(4) 0.033(4) 0.061(5) 0.011(3) 0.028(4) 0.005(3)
O3 0.041(4) 0.034(4) 0.043(4) 0.002(3) 0.014(3) 0.000(3)
O2 0.053(4) 0.028(3) 0.043(4) -0.004(3) 0.030(4) -0.005(3)
O15 0.046(4) 0.041(4) 0.056(5) 0.015(4) 0.033(4) 0.011(3)
O6 0.045(5) 0.055(5) 0.058(5) 0.016(4) 0.026(4) 0.012(4)
O18 0.034(4) 0.037(4) 0.100(7) 0.021(4) 0.037(5) 0.005(3)
O1 0.051(4) 0.030(4) 0.038(4) -0.003(3) 0.023(4) 0.002(3)
O16 0.032(4) 0.073(6) 0.053(5) 0.021(4) 0.015(4) -0.008(4)
O4 0.059(5) 0.030(4) 0.049(4) -0.008(3) 0.026(4) -0.008(3)
O9 0.042(4) 0.036(4) 0.102(7) 0.028(4) 0.045(5) 0.010(3)
O5 0.049(5) 0.034(4) 0.072(6) 0.008(4) 0.011(4) -0.002(4)
O23 0.052(5) 0.081(7) 0.076(6) 0.010(5) 0.037(5) 0.018(5)
N35 0.058(6) 0.044(5) 0.057(6) -0.009(5) 0.040(5) -0.011(5)
O26 0.060(5) 0.046(5) 0.053(5) -0.007(4) 0.034(4) -0.015(4)
N29 0.034(4) 0.028(4) 0.051(5) -0.004(4) 0.026(4) -0.002(3)
O29 0.041(4) 0.032(4) 0.066(5) -0.012(4) 0.030(4) -0.008(3)
N26 0.046(5) 0.023(4) 0.042(5) 0.005(3) 0.028(4) 0.002(3)
N38 0.042(5) 0.033(4) 0.039(5) -0.005(4) 0.025(4) -0.005(4)
N28 0.032(4) 0.029(4) 0.047(5) -0.006(4) 0.023(4) -0.008(3)
C19 0.0221(18) 0.0192(18) 0.0199(18) 0.0002(10) 0.0118(12) -0.0003(10)
N33 0.039(5) 0.037(5) 0.049(5) -0.001(4) 0.030(4) -0.007(4)
O19 0.044(5) 0.071(6) 0.080(6) 0.010(5) 0.039(5) 0.006(4)
N32 0.045(5) 0.026(4) 0.044(5) -0.005(4) 0.029(4) -0.004(4)
N34 0.057(6) 0.039(5) 0.057(6) -0.013(4) 0.043(5) -0.016(4)
O28 0.047(5) 0.043(5) 0.060(5) -0.015(4) 0.025(4) -0.011(4)
O32 0.078(6) 0.037(4) 0.103(7) -0.012(4) 0.068(6) -0.020(4)
N31 0.038(5) 0.025(4) 0.050(5) -0.001(4) 0.024(4) -0.007(3)
N1 0.049(5) 0.026(4) 0.063(6) 0.015(4) 0.041(5) 0.016(4)
N5 0.087(8) 0.039(5) 0.061(6) 0.015(5) 0.060(6) 0.016(5)
N23 0.052(6) 0.044(5) 0.041(5) -0.015(4) 0.027(5) -0.012(4)
O33 0.080(6) 0.057(5) 0.074(6) -0.019(5) 0.054(5) -0.028(5)
O11 0.072(6) 0.038(5) 0.061(5) 0.005(4) 0.017(5) -0.023(4)
O31 0.065(5) 0.030(4) 0.077(6) 0.006(4) 0.047(5) -0.008(4)
N37 0.049(5) 0.033(5) 0.045(5) -0.002(4) 0.027(5) -0.001(4)
N36 0.063(6) 0.046(5) 0.050(5) -0.015(4) 0.038(5) -0.027(5)
C22 0.035(5) 0.026(5) 0.042(6) 0.003(4) 0.016(5) 0.007(4)
O30 0.075(6) 0.038(4) 0.068(5) -0.021(4) 0.044(5) -0.021(4)
N27 0.033(4) 0.027(4) 0.046(5) 0.001(4) 0.023(4) -0.009(3)
O21 0.050(6) 0.060(6) 0.114(8) -0.003(6) 0.033(6) 0.008(5)
N24 0.049(5) 0.044(5) 0.049(5) -0.017(4) 0.033(5) -0.014(4)
N3 0.029(4) 0.038(5) 0.046(5) -0.006(4) 0.016(4) 0.003(4)
C23 0.023(5) 0.041(5) 0.031(5) -0.005(4) 0.011(4) 0.006(4)
O20 0.034(4) 0.068(6) 0.089(7) 0.003(5) 0.031(5) 0.003(4)
O27 0.062(6) 0.065(6) 0.069(6) -0.016(5) 0.038(5) -0.026(5)
N25 0.046(5) 0.037(5) 0.053(5) -0.013(4) 0.032(5) -0.010(4)
O24 0.054(6) 0.078(7) 0.095(7) 0.004(6) 0.044(6) 0.012(5)
C37 0.027(5) 0.036(5) 0.037(5) 0.003(4) 0.014(4) 0.004(4)
N9 0.035(5) 0.068(7) 0.083(8) 0.021(6) 0.037(5) 0.006(5)
C95 0.056(6) 0.025(5) 0.054(6) -0.004(4) 0.043(6) -0.012(4)
C96 0.033(5) 0.042(6) 0.041(6) 0.002(5) 0.020(5) 0.003(4)
C97 0.038(5) 0.031(5) 0.028(5) 0.000(4) 0.018(4) -0.003(4)
C5 0.054(6) 0.022(5) 0.047(6) 0.009(4) 0.033(5) 0.007(4)
N30 0.052(6) 0.048(5) 0.046(5) -0.014(4) 0.033(5) -0.019(4)
O22 0.056(6) 0.060(6) 0.121(9) 0.024(6) 0.050(6) 0.005(5)
C21 0.020(4) 0.032(5) 0.035(5) 0.009(4) 0.012(4) 0.000(4)
C20 0.017(4) 0.029(5) 0.027(5) 0.002(4) 0.003(4) 0.006(3)
N14 0.027(5) 0.053(6) 0.089(8) -0.009(6) 0.023(5) -0.002(4)
C86 0.036(6) 0.046(6) 0.060(7) 0.005(5) 0.033(6) 0.000(5)
C1 0.041(6) 0.035(6) 0.058(7) 0.006(5) 0.031(6) 0.004(5)
C6 0.050(7) 0.036(6) 0.048(6) -0.002(5) 0.030(6) -0.006(5)
C80 0.064(7) 0.029(5) 0.040(6) -0.006(4) 0.025(6) -0.006(5)
N10 0.039(5) 0.068(7) 0.058(6) 0.007(5) 0.029(5) 0.001(5)
C79 0.045(6) 0.024(5) 0.045(6) -0.010(4) 0.026(5) -0.007(4)
C49 0.056(8) 0.049(7) 0.081(9) 0.027(6) 0.054(7) 0.023(6)
C28 0.037(6) 0.041(6) 0.049(6) 0.002(5) 0.008(5) 0.013(5)
N16 0.044(6) 0.053(6) 0.083(8) -0.002(6) 0.030(6) 0.002(5)
C90 0.057(7) 0.025(5) 0.048(6) -0.005(4) 0.036(6) -0.009(4)
N18 0.050(6) 0.077(8) 0.061(7) -0.006(6) 0.025(6) 0.006(6)
N6 0.061(7) 0.064(7) 0.062(7) -0.018(6) 0.038(6) -0.011(6)
C2 0.041(6) 0.029(5) 0.037(5) 0.001(4) 0.021(5) -0.007(4)
C25 0.037(6) 0.033(5) 0.041(6) 0.007(4) 0.019(5) 0.001(4)
O25 0.038(5) 0.083(7) 0.121(9) 0.002(7) 0.030(6) 0.003(5)
N13 0.032(5) 0.058(7) 0.094(9) -0.004(6) 0.023(6) -0.005(5)
N19 0.062(7) 0.073(8) 0.076(8) 0.019(6) 0.046(7) 0.026(6)
N7 0.026(5) 0.050(6) 0.088(8) 0.000(6) 0.026(5) 0.007(4)
N22 0.034(6) 0.055(7) 0.102(9) 0.018(6) 0.035(6) 0.009(5)
C45 0.052(7) 0.057(7) 0.054(7) 0.004(6) 0.037(6) 0.003(6)
C4 0.044(6) 0.041(6) 0.034(5) 0.011(5) 0.019(5) 0.007(5)
C98 0.046(6) 0.036(5) 0.044(6) -0.003(4) 0.030(5) -0.004(5)
C81 0.052(7) 0.031(5) 0.067(8) -0.004(5) 0.040(6) -0.001(5)
C89 0.052(7) 0.031(5) 0.055(7) -0.009(5) 0.030(6) -0.013(5)
N8 0.027(5) 0.056(6) 0.090(8) 0.021(6) 0.032(6) 0.016(4)
C46 0.045(7) 0.059(7) 0.058(7) 0.003(6) 0.035(6) 0.003(6)
C87 0.043(6) 0.038(6) 0.061(7) -0.013(5) 0.040(6) -0.008(5)
C38 0.045(6) 0.031(5) 0.029(5) 0.000(4) 0.018(5) -0.001(4)
N15 0.045(6) 0.046(6) 0.093(9) 0.008(6) 0.025(6) 0.011(5)
C101 0.048(6) 0.035(5) 0.034(5) -0.016(4) 0.025(5) -0.005(5)
C3 0.037(6) 0.044(6) 0.049(6) 0.007(5) 0.019(5) -0.004(5)
C32 0.034(6) 0.048(6) 0.035(6) 0.005(5) 0.012(5) 0.000(5)
C13 0.053(7) 0.044(6) 0.051(6) 0.005(5) 0.034(6) 0.007(5)
C50 0.055(7) 0.036(6) 0.062(7) 0.003(5) 0.040(6) 0.005(5)
N17 0.050(7) 0.071(8) 0.066(7) 0.001(6) 0.015(6) 0.011(6)
C83 0.051(6) 0.029(5) 0.046(6) 0.007(4) 0.030(5) -0.003(5)
C7 0.042(6) 0.033(5) 0.036(5) 0.005(4) 0.022(5) -0.005(4)
C93 0.043(6) 0.051(7) 0.045(6) -0.013(5) 0.023(5) -0.009(5)
N11 0.043(6) 0.072(8) 0.056(6) -0.010(6) 0.020(5) 0.004(5)
C99 0.046(6) 0.048(6) 0.040(6) -0.006(5) 0.025(5) -0.003(5)
C94 0.050(7) 0.049(7) 0.063(7) -0.013(6) 0.040(6) -0.012(5)
C11 0.064(8) 0.030(5) 0.063(7) -0.005(5) 0.045(7) -0.005(5)
C12 0.045(6) 0.048(7) 0.052(7) -0.001(5) 0.030(6) -0.003(5)
C61 0.029(6) 0.039(7) 0.094(10) -0.002(7) 0.022(7) -0.012(5)
N21 0.031(5) 0.062(7) 0.124(11) 0.006(7) 0.044(7) 0.007(5)
C8 0.060(7) 0.022(5) 0.074(8) 0.006(5) 0.050(7) 0.007(5)
C85 0.039(6) 0.026(5) 0.046(6) 0.001(4) 0.027(5) 0.001(4)
C47 0.051(7) 0.038(6) 0.052(7) 0.014(5) 0.031(6) 0.013(5)
C102 0.055(7) 0.036(6) 0.041(6) -0.008(5) 0.031(5) 0.003(5)
C31 0.056(7) 0.024(5) 0.058(7) -0.001(5) 0.024(6) 0.005(5)
C29 0.027(5) 0.050(7) 0.047(6) 0.011(5) 0.016(5) 0.009(5)
C27 0.049(7) 0.022(5) 0.070(8) -0.001(5) 0.029(6) 0.011(5)
C52 0.084(10) 0.050(7) 0.078(10) -0.003(7) 0.062(9) -0.008(7)
C100 0.045(6) 0.053(7) 0.047(6) 0.001(5) 0.028(5) -0.002(5)
C59 0.034(6) 0.069(9) 0.051(7) -0.022(6) 0.013(6) -0.020(6)
N20 0.048(6) 0.061(7) 0.092(8) 0.017(6) 0.046(6) 0.011(5)
C51 0.082(9) 0.036(6) 0.072(8) 0.009(6) 0.059(8) 0.013(6)
C55 0.046(7) 0.033(6) 0.082(9) 0.030(6) 0.029(7) 0.008(5)
N12 0.040(6) 0.071(8) 0.073(8) -0.011(6) 0.021(6) -0.005(6)
C91 0.042(6) 0.035(5) 0.040(6) -0.003(4) 0.022(5) -0.010(4)
C43 0.056(7) 0.042(6) 0.062(7) 0.018(5) 0.044(6) 0.015(5)
C42 0.082(9) 0.030(5) 0.082(9) 0.024(6) 0.067(8) 0.025(6)
C9 0.053(7) 0.072(9) 0.070(9) 0.025(7) 0.040(7) 0.003(6)
C41 0.080(8) 0.031(5) 0.044(6) 0.002(5) 0.043(6) 0.007(5)
C30 0.040(6) 0.035(6) 0.053(7) -0.008(5) 0.010(5) 0.005(5)
C57 0.046(7) 0.057(8) 0.059(7) 0.015(6) 0.031(6) 0.009(6)
C56 0.041(7) 0.050(7) 0.107(11) 0.037(7) 0.049(8) 0.017(6)
C84 0.046(6) 0.020(5) 0.062(7) 0.010(4) 0.035(6) -0.007(4)
C73 0.049(7) 0.079(10) 0.084(10) 0.033(8) 0.048(7) 0.022(7)
N4 0.055(7) 0.114(11) 0.049(7) -0.008(7) 0.019(6) 0.010(7)
C26 0.025(5) 0.056(7) 0.044(6) -0.022(5) 0.007(5) 0.001(5)
C88 0.036(6) 0.087(9) 0.042(6) -0.013(6) 0.028(5) -0.021(6)
C54 0.059(8) 0.054(7) 0.051(7) 0.002(6) 0.027(6) 0.016(6)
C48 0.053(7) 0.051(7) 0.060(8) 0.017(6) 0.036(6) 0.009(6)
C24 0.033(6) 0.046(6) 0.053(7) 0.007(5) 0.018(5) -0.002(5)
C10 0.078(9) 0.071(9) 0.067(8) 0.030(7) 0.052(8) 0.019(7)
C82 0.068(8) 0.031(6) 0.063(7) -0.007(5) 0.044(7) -0.008(5)
C63 0.031(7) 0.061(9) 0.101(12) -0.014(8) 0.027(8) -0.008(6)
C92 0.051(7) 0.049(7) 0.045(6) -0.004(5) 0.031(6) -0.006(5)
C78 0.038(7) 0.031(6) 0.098(11) 0.001(7) 0.018(7) -0.004(5)
C69 0.037(7) 0.066(9) 0.099(11) -0.003(8) 0.043(8) -0.006(6)
C65 0.052(8) 0.075(10) 0.070(9) -0.017(8) 0.033(7) 0.006(7)
C14 0.078(9) 0.051(7) 0.071(8) -0.018(6) 0.058(8) -0.018(7)
C53 0.041(7) 0.072(9) 0.052(7) -0.006(7) 0.013(6) 0.009(6)
C44 0.102(11) 0.042(6) 0.062(8) 0.009(6) 0.063(8) 0.012(7)
C36 0.037(7) 0.112(13) 0.052(8) -0.023(8) 0.010(6) 0.009(7)
C39 0.060(8) 0.059(8) 0.069(8) 0.033(6) 0.046(7) 0.027(6)
N2 0.127(13) 0.091(11) 0.165(16) -0.034(11) 0.130(14) -0.039(10)
C33 0.045(7) 0.049(7) 0.054(7) -0.003(6) 0.011(6) 0.011(6)
C60 0.035(7) 0.063(9) 0.101(12) -0.013(8) 0.022(8) -0.011(6)
C77 0.058(8) 0.034(6) 0.088(10) -0.004(6) 0.027(8) 0.000(6)
C75 0.052(8) 0.080(10) 0.063(8) -0.026(7) 0.033(7) 0.000(7)
C71 0.037(6) 0.045(7) 0.098(11) 0.010(7) 0.037(7) 0.003(5)
C67 0.051(8) 0.085(10) 0.056(8) 0.014(7) 0.038(7) 0.010(7)
C15 0.079(10) 0.076(10) 0.061(8) -0.001(7) 0.045(8) -0.018(8)
C34 0.037(7) 0.093(12) 0.060(9) 0.022(8) 0.010(6) 0.010(7)
C40 0.088(10) 0.068(9) 0.075(9) 0.031(7) 0.065(9) 0.024(8)
C74 0.066(9) 0.091(11) 0.053(8) 0.023(7) 0.040(7) 0.019(8)
C72 0.044(7) 0.052(8) 0.122(13) 0.017(8) 0.045(9) 0.002(6)
C62 0.045(8) 0.050(8) 0.115(13) 0.016(8) 0.024(8) 0.019(6)
C70 0.032(7) 0.068(10) 0.146(16) 0.027(10) 0.042(9) 0.013(7)
C66 0.075(10) 0.089(11) 0.098(12) -0.008(9) 0.064(10) 0.017(9)
C64 0.061(9) 0.081(11) 0.105(13) 0.005(9) 0.041(9) 0.033(8)
C76 0.059(8) 0.053(8) 0.096(11) -0.030(8) 0.042(8) -0.011(7)
C17 0.134(16) 0.082(13) 0.22(2) -0.050(15) 0.152(18) -0.024(12)
C35 0.092(12) 0.078(11) 0.073(10) -0.030(8) 0.048(10) -0.026(9)
C58 0.061(9) 0.092(11) 0.041(7) 0.010(7) 0.022(7) 0.030(8)
C16 0.17(2) 0.072(11) 0.102(13) -0.020(9) 0.117(15) -0.043(12)
C18 0.099(13) 0.068(10) 0.119(14) -0.002(9) 0.084(12) -0.005(9)
C68 0.063(9) 0.069(10) 0.146(16) 0.000(10) 0.072(11) -0.006(8)
O17 0.088(5) 0.091(5) 0.108(5) 0.038(4) 0.065(4) 0.050(4)

loop_
_atom_type_symbol
_atom_type_description
_atom_type_scat_dispersion_real
_atom_type_scat_dispersion_imag
_atom_type_scat_source
C C 0.0033 0.0016 'International Tables Vol C Tables 4.2.6.8 and 6.1.1.4'
H H 0.0000 0.0000 'International Tables Vol C Tables 4.2.6.8 and 6.1.1.4'
N N 0.0061 0.0033 'International Tables Vol C Tables 4.2.6.8 and 6.1.1.4'
O O 0.0106 0.0060 'International Tables Vol C Tables 4.2.6.8 and 6.1.1.4'
U U -9.6767 9.6646 'International Tables Vol C Tables 4.2.6.8 and 6.1.1.4'

loop_
_geom_angle_atom_site_label_1
_geom_angle_atom_site_label_2
_geom_angle_atom_site_label_3
_geom_angle
_geom_angle_site_symmetry_1
_geom_angle_site_symmetry_3
_geom_angle_publ_flag
O7 U1 U3 35.05(15) . . ?
O7 U1 O10 141.8(2) . . ?
O7 U1 O12 79.7(2) . . ?
O7 U1 O8 70.0(2) . . ?
O7 U1 O16 147.2(2) . . ?
O10 U1 U3 107.96(16) . . ?
O10 U1 O12 138.5(2) . . ?
O10 U1 O16 70.9(2) . . ?
O12 U1 U3 112.88(16) . . ?
O12 U1 O16 67.6(2) . . ?
O8 U1 U3 36.29(16) . . ?
O8 U1 O10 72.0(2) . . ?
O8 U1 O12 149.2(2) . . ?
O8 U1 O16 142.0(2) . . ?
O2 U1 U3 81.6(2) . . ?
O2 U1 O7 91.1(3) . . ?
O2 U1 O10 91.1(3) . . ?
O2 U1 O12 87.9(3) . . ?
O2 U1 O8 87.2(3) . . ?
O2 U1 O1 175.7(3) . . ?
O2 U1 O16 85.4(3) . . ?
O1 U1 U3 102.7(2) . . ?
O1 U1 O7 92.4(3) . . ?
O1 U1 O10 87.7(3) . . ?
O1 U1 O12 90.2(3) . . ?
O1 U1 O8 96.4(3) . . ?
O1 U1 O16 90.3(3) . . ?
O16 U1 U3 167.0(2) . . ?
O7 U2 U3 35.16(16) . . ?
O7 U2 O13 85.8(2) . . ?
O7 U2 O14 163.8(2) . . ?
O7 U2 O15 143.3(2) . . ?
O7 U2 O9 73.2(2) . . ?
O7 U2 C37 169.3(3) . . ?
O13 U2 U3 120.88(19) . . ?
O13 U2 O14 78.1(2) . . ?
O13 U2 O15 129.6(2) . . ?
O13 U2 C37 103.8(3) . . ?
O14 U2 U3 161.05(15) . . ?
O14 U2 C37 25.9(2) . . ?
O3 U2 U3 91.6(2) . . ?
O3 U2 O7 94.2(3) . . ?
O3 U2 O13 89.6(3) . . ?
O3 U2 O14 87.5(3) . . ?
O3 U2 O15 95.3(3) . . ?
O3 U2 O9 89.1(3) . . ?
O3 U2 C37 90.7(3) . . ?
O15 U2 U3 109.10(16) . . ?
O15 U2 O14 52.2(2) . . ?
O15 U2 C37 26.4(2) . . ?
O4 U2 U3 93.2(3) . . ?
O4 U2 O7 89.4(3) . . ?
O4 U2 O13 87.5(3) . . ?
O4 U2 O14 88.2(3) . . ?
O4 U2 O3 175.2(4) . . ?
O4 U2 O15 83.6(3) . . ?
O4 U2 O9 94.9(4) . . ?
O4 U2 C37 86.2(3) . . ?
O9 U2 U3 38.01(18) . . ?
O9 U2 O13 158.8(3) . . ?
O9 U2 O14 123.0(2) . . ?
O9 U2 O15 71.6(2) . . ?
O9 U2 C37 97.4(3) . . ?
C37 U2 U3 135.29(19) . . ?
U2 U3 U1 69.111(10) . . ?
O7 U3 U1 35.03(15) . . ?
O7 U3 U2 34.42(16) . . ?
O7 U3 O8 70.9(2) . . ?
O7 U3 O18 144.7(2) . . ?
O7 U3 O9 71.3(2) . . ?
O7 U3 O17 143.1(3) . . ?
O8 U3 U1 37.23(16) . . ?
O8 U3 U2 105.26(15) . . ?
O8 U3 O18 74.2(2) . . ?
O8 U3 O9 142.2(2) . . ?
O8 U3 O17 145.7(3) . . ?
O6 U3 U1 84.9(3) . . ?
O6 U3 U2 91.4(2) . . ?
O6 U3 O7 91.4(3) . . ?
O6 U3 O8 92.6(3) . . ?
O6 U3 O18 85.2(3) . . ?
O6 U3 O9 89.8(3) . . ?
O6 U3 O5 175.0(4) . . ?
O6 U3 O17 91.3(4) . . ?
O18 U3 U1 109.78(17) . . ?
O18 U3 U2 176.4(2) . . ?
O18 U3 O17 72.1(3) . . ?
O9 U3 U1 105.68(17) . . ?
O9 U3 U2 36.90(17) . . ?
O9 U3 O18 143.5(2) . . ?
O9 U3 O17 71.9(3) . . ?
O5 U3 U1 99.4(3) . . ?
O5 U3 U2 92.4(3) . . ?
O5 U3 O7 93.5(3) . . ?
O5 U3 O8 89.5(4) . . ?
O5 U3 O18 91.1(3) . . ?
O5 U3 O9 91.3(4) . . ?
O5 U3 O17 84.5(4) . . ?
O17 U3 U1 175.6(2) . . ?
O17 U3 U2 108.7(2) . . ?
U1 O7 U3 109.9(3) . . ?
U2 O7 U1 138.4(3) . . ?
U2 O7 U3 110.4(3) . . ?
C1 O10 U1 130.9(6) . . ?
C19 O12 U1 142.3(6) . . ?
C19 O13 U2 133.3(6) . . ?
U3 O8 U1 106.5(3) . . ?
C37 O14 U2 93.1(6) . . ?
C37 O15 U2 94.0(6) . . ?
C55 O18 U3 126.5(7) . . ?
U1 O16 H16A 110.4 . . ?
U1 O16 H16B 109.9 . . ?
H16A O16 H16B 103.4 . . ?
U2 O9 U3 105.1(3) . . ?
C99 N35 C93 124.2(9) . . ?
C94 N35 C93 121.2(10) 7_567 . ?
C94 N35 C99 112.6(9) 7_567 . ?
C87 N29 C86 122.7(9) . . ?
C87 N29 C101 114.0(9) . . ?
C101 N29 C86 122.5(9) . . ?
C83 N26 C97 110.1(8) . . ?
C83 N26 C84 122.2(8) . . ?
C84 N26 C97 121.6(8) . . ?
C79 N38 C89 122.6(9) . . ?
C79 N38 C101 113.0(8) . . ?
C89 N38 C101 120.7(8) . . ?
C86 N28 C95 124.9(8) . . ?
C85 N28 C95 110.4(8) . . ?
C85 N28 C86 122.0(8) . . ?
O12 C19 O13 117.0(7) . . ?
O12 C19 C20 124.8(8) . . ?
O13 C19 C20 118.2(8) . . ?
C91 N33 C97 122.7(8) . . ?
C92 N33 C97 110.9(9) . . ?
C92 N33 C91 122.5(9) . . ?
C90 N32 C96 111.6(8) . . ?
C90 N32 C91 119.9(8) . . ?
C91 N32 C96 123.6(8) . . ?
C93 N34 C98 123.0(9) . . ?
C92 N34 C98 111.4(9) . . ?
C92 N34 C93 124.4(9) . . ?
C95 N31 C89 124.6(9) . . ?
C90 N31 C95 111.7(8) . . ?
C90 N31 C89 122.6(8) . . ?
C13 N1 C8 122.8(9) . . ?
C13 N1 C9 119.7(10) . . ?
C9 N1 C8 117.4(9) . . ?
C49 N5 C44 120.3(10) . . ?
C45 N5 C49 121.2(11) . . ?
C45 N5 C44 118.1(11) . . ?
C80 N23 C100 123.9(10) . . ?
C81 N23 C80 121.7(10) 7_567 . ?
C81 N23 C100 112.6(9) 7_567 . ?
C79 N37 C80 121.2(9) . . ?
C79 N37 C102 112.2(9) . . ?
C102 N37 C80 125.6(9) . . ?
C94 N36 C100 112.0(9) . . ?
C94 N36 C88 121.7(10) . . ?
C88 N36 C100 123.6(10) . . ?
C23 C22 H22 119.8 . . ?
C21 C22 H22 119.8 . . ?
C21 C22 C23 120.5(9) . . ?
C85 N27 C96 112.1(8) . . ?
C85 N27 C84 124.4(8) . . ?
C84 N27 C96 122.6(8) . . ?
C81 N24 C99 113.3(9) . . ?
C81 N24 C82 121.9(9) . . ?
C82 N24 C99 123.5(9) . . ?
C31 N3 C27 121.2(10) . . ?
C31 N3 C26 120.0(9) . . ?
C27 N3 C26 118.3(9) . . ?
C22 C23 C26 120.7(9) . . ?
C22 C23 C24 119.6(9) . . ?
C24 C23 C26 119.5(10) . . ?
C98 N25 C82 120.3(9) . . ?
C83 N25 C98 112.5(9) . . ?
C83 N25 C82 121.1(9) . . ?
O14 C37 U2 61.0(5) . . ?
O14 C37 O15 120.6(9) . . ?
O14 C37 C38 122.4(9) . . ?
O15 C37 U2 59.6(5) . . ?
O15 C37 C38 117.0(9) . . ?
C38 C37 U2 174.7(7) . . ?
C57 N9 C56 121.1(10) . . ?
C57 N9 C73 112.7(12) . . ?
C56 N9 C73 121.6(10) . . ?
N28 C95 H95 111.1 . . ?
N28 C95 C96 104.8(8) . . ?
N31 C95 N28 113.9(8) . . ?
N31 C95 H95 111.1 . . ?
N31 C95 C96 104.5(8) . . ?
C96 C95 H95 111.1 . . ?
N32 C96 C95 103.3(8) . . ?
N32 C96 H96 111.9 . . ?
N27 C96 N32 114.6(8) . . ?
N27 C96 C95 102.6(8) . . ?
N27 C96 H96 111.9 . . ?
C95 C96 H96 111.9 . . ?
N26 C97 H97 111.0 . . ?
N26 C97 C98 105.0(8) . . ?
N33 C97 N26 113.8(8) . . ?
N33 C97 H97 111.0 . . ?
N33 C97 C98 104.7(8) . . ?
C98 C97 H97 111.0 . . ?
C6 C5 C8 120.2(10) . . ?
C4 C5 C6 120.3(9) . . ?
C4 C5 C8 119.3(9) . . ?
C87 N30 C102 112.4(8) . . ?
C87 N30 C88 121.4(10) . . ?
C88 N30 C102 124.1(10) . . ?
C22 C21 H21 120.0 . . ?
C22 C21 C20 120.0(9) . . ?
C20 C21 H21 120.0 . . ?
C19 C20 C21 121.3(8) . . ?
C25 C20 C19 119.2(8) . . ?
C25 C20 C21 119.5(8) . . ?
C61 N14 C78 110.0(12) . . ?
C61 N14 C70 118.8(11) . . ?
C70 N14 C78 126.3(12) . . ?
N29 C86 N28 113.5(8) . . ?
N29 C86 H86A 108.9 . . ?
N29 C86 H86B 108.9 . . ?
N28 C86 H86A 108.9 . . ?
N28 C86 H86B 108.9 . . ?
H86A C86 H86B 107.7 . . ?
O10 C1 C2 115.8(9) . . ?
O11 C1 O10 123.5(10) . . ?
O11 C1 C2 120.6(10) . . ?
C5 C6 H6 121.1 . . ?
C5 C6 C7 117.8(10) . . ?
C7 C6 H6 121.1 . . ?
N23 C80 H80A 108.4 . . ?
N23 C80 H80B 108.4 . . ?
N37 C80 N23 115.4(9) . . ?
N37 C80 H80A 108.4 . . ?
N37 C80 H80B 108.4 . . ?
H80A C80 H80B 107.5 . . ?
C57 N10 C74 112.6(11) . . ?
C57 N10 C58 120.6(10) . . ?
C58 N10 C74 124.2(12) . . ?
O26 C79 N38 125.0(10) . . ?
O26 C79 N37 126.9(10) . . ?
N37 C79 N38 108.1(9) . . ?
N5 C49 H49 119.4 . . ?
N5 C49 C48 121.3(10) . . ?
C48 C49 H49 119.4 . . ?
C29 C28 H28 120.1 . . ?
C27 C28 H28 120.1 . . ?
C27 C28 C29 119.7(10) . . ?
C63 N16 C77 113.1(12) . . ?
C63 N16 C64 117.6(11) . . ?
C77 N16 C64 121.4(13) . . ?
N32 C90 N31 108.6(8) . . ?
O31 C90 N32 126.6(11) . . ?
O31 C90 N31 124.8(10) . . ?
C65 N18 C75 113.7(13) . . ?
C65 N18 C66 122.9(13) . . ?
C66 N18 C75 121.0(13) . . ?
C52 N6 C53 117.3(11) . . ?
C3 C2 C1 120.8(9) . . ?
C7 C2 C1 121.5(9) . . ?
C7 C2 C3 117.7(9) . . ?
C20 C25 H25 120.0 . . ?
C20 C25 C24 120.0(9) . . ?
C24 C25 H25 120.0 . . ?
C61 N13 C60 122.0(12) . . ?
C61 N13 C77 112.2(13) . . ?
C60 N13 C77 123.1(14) . . ?
C67 N19 C74 111.1(12) . . ?
C67 N19 C66 123.6(12) . . ?
C74 N19 C66 124.7(13) . . ?
C55 N7 C71 111.4(12) . . ?
C55 N7 C62 123.2(11) . . ?
C71 N7 C62 125.1(11) . . ?
C69 N22 C71 110.9(13) . . ?
C69 N22 C70 121.3(12) . 5_567 ?
C71 N22 C70 124.0(13) . 5_567 ?
N5 C45 H45 120.1 . . ?
N5 C45 C46 119.9(12) . . ?
C46 C45 H45 120.1 . . ?
C5 C4 H4 120.4 . . ?
C3 C4 C5 119.3(10) . . ?
C3 C4 H4 120.4 . . ?
N34 C98 N25 113.5(8) . . ?
N34 C98 C97 103.7(8) . . ?
N34 C98 H98 112.0 . . ?
N25 C98 C97 102.8(8) . . ?
N25 C98 H98 112.0 . . ?
C97 C98 H98 112.0 . . ?
N24 C81 N23 107.3(9) . 7_567 ?
O27 C81 N23 124.9(11) . 7_567 ?
O27 C81 N24 127.7(11) . . ?
N38 C89 N31 113.8(9) . . ?
N38 C89 H89A 108.8 . . ?
N38 C89 H89B 108.8 . . ?
N31 C89 H89A 108.8 . . ?
N31 C89 H89B 108.8 . . ?
H89A C89 H89B 107.7 . . ?
C55 N8 C56 122.4(10) . . ?
C55 N8 C72 111.4(13) . . ?
C72 N8 C56 122.9(12) . . ?
C45 C46 H46 119.5 . . ?
C47 C46 C45 121.1(11) . . ?
C47 C46 H46 119.5 . . ?
N29 C87 N30 107.8(9) . . ?
O30 C87 N29 127.5(11) . . ?
O30 C87 N30 124.3(11) . . ?
C43 C38 C37 119.7(9) . . ?
C39 C38 C37 120.6(9) . . ?
C39 C38 C43 119.6(10) . . ?
C63 N15 C78 111.8(13) . . ?
C63 N15 C62 123.3(12) . 5_567 ?
C78 N15 C62 122.3(12) . 5_567 ?
N29 C101 H101 111.6 . . ?
N29 C101 C102 103.8(8) . . ?
N38 C101 N29 116.0(8) . . ?
N38 C101 H101 111.6 . . ?
N38 C101 C102 101.4(8) . . ?
C102 C101 H101 111.6 . . ?
C2 C3 H3 118.9 . . ?
C4 C3 C2 122.1(10) . . ?
C4 C3 H3 118.9 . . ?
C36 C32 C29 121.5(11) . . ?
C36 C32 C33 117.3(11) . . ?
C33 C32 C29 121.1(11) . . ?
N1 C13 H13 119.3 . . ?
N1 C13 C12 121.4(11) . . ?
C12 C13 H13 119.3 . . ?
C51 C50 C47 120.9(11) . . ?
C54 C50 C47 122.3(10) . . ?
C54 C50 C51 116.7(11) . . ?
C65 N17 C64 120.5(12) . . ?
C65 N17 C76 111.3(13) . . ?
C76 N17 C64 123.1(13) . . ?
O28 C83 N26 123.4(10) . . ?
O28 C83 N25 127.7(10) . . ?
N25 C83 N26 108.8(9) . . ?
C6 C7 H7 118.7 . . ?
C2 C7 C6 122.6(10) . . ?
C2 C7 H7 118.7 . . ?
N35 C93 H93A 108.6 . . ?
N35 C93 H93B 108.6 . . ?
N34 C93 N35 114.8(9) . . ?
N34 C93 H93A 108.6 . . ?
N34 C93 H93B 108.6 . . ?
H93A C93 H93B 107.5 . . ?
C59 N11 C75 110.6(12) . . ?
C59 N11 C58 123.9(12) . . ?
C58 N11 C75 125.2(12) . . ?
N35 C99 N24 114.0(9) . . ?
N35 C99 H99 111.9 . . ?
N35 C99 C100 103.8(9) . 7_567 ?
N24 C99 H99 111.9 . . ?
N24 C99 C100 102.6(8) . 7_567 ?
C100 C99 H99 111.9 7_567 . ?
N35 C94 N36 107.7(10) 7_567 . ?
O33 C94 N35 127.4(11) . 7_567 ?
O33 C94 N36 124.9(11) . . ?
C12 C11 C14 121.7(12) . . ?
C10 C11 C12 116.1(11) . . ?
C10 C11 C14 122.1(11) . . ?
C13 C12 C11 121.2(11) . . ?
C13 C12 H12 119.4 . . ?
C11 C12 H12 119.4 . . ?
O21 C61 N14 127.1(15) . . ?
O21 C61 N13 125.1(14) . . ?
N13 C61 N14 107.9(12) . . ?
C69 N21 C72 110.5(14) . . ?
C69 N21 C68 125.0(12) . . ?
C72 N21 C68 124.3(14) . . ?
N1 C8 C5 113.5(8) . . ?
N1 C8 H8A 108.9 . . ?
N1 C8 H8B 108.9 . . ?
C5 C8 H8A 108.9 . . ?
C5 C8 H8B 108.9 . . ?
H8A C8 H8B 107.7 . . ?
O29 C85 N28 125.8(9) . . ?
O29 C85 N27 124.1(9) . . ?
N27 C85 N28 109.9(8) . . ?
C46 C47 C50 120.8(10) . . ?
C46 C47 C48 117.3(11) . . ?
C48 C47 C50 121.9(11) . . ?
N37 C102 N30 114.8(8) . . ?
N37 C102 C101 105.1(9) . . ?
N37 C102 H102 111.5 . . ?
N30 C102 C101 101.9(8) . . ?
N30 C102 H102 111.5 . . ?
C101 C102 H102 111.5 . . ?
N3 C31 H31 120.0 . . ?
C30 C31 N3 120.1(10) . . ?
C30 C31 H31 120.0 . . ?
C28 C29 C32 120.1(9) . . ?
C30 C29 C28 117.4(10) . . ?
C30 C29 C32 122.4(11) . . ?
N3 C27 C28 119.1(10) . . ?
N3 C27 H27 120.5 . . ?
C28 C27 H27 120.5 . . ?
N6 C52 H52 116.7 . . ?
N6 C52 C51 126.5(13) . . ?
C51 C52 H52 116.7 . . ?
N23 C100 N36 114.0(9) . . ?
N23 C100 C99 104.2(9) . 7_567 ?
N23 C100 H100 111.5 . . ?
N36 C100 C99 103.7(9) . 7_567 ?
N36 C100 H100 111.5 . . ?
C99 C100 H100 111.5 7_567 . ?
O20 C59 N11 126.1(14) . . ?
O20 C59 N12 121.9(13) . . ?
N11 C59 N12 112.0(12) . . ?
C67 N20 C73 113.6(13) . . ?
C67 N20 C68 121.5(12) . . ?
C68 N20 C73 124.0(13) . . ?
C50 C51 H51 121.2 . . ?
C52 C51 C50 117.7(13) . . ?
C52 C51 H51 121.2 . . ?
O18 C55 N7 124.1(14) . . ?
O18 C55 N8 127.2(13) . . ?
N8 C55 N7 108.6(11) . . ?
C59 N12 C60 124.8(12) . . ?
C59 N12 C76 109.2(12) . . ?
C60 N12 C76 122.5(12) . . ?
N33 C91 N32 113.9(8) . . ?
N33 C91 H91A 108.8 . . ?
N33 C91 H91B 108.8 . . ?
N32 C91 H91A 108.8 . . ?
N32 C91 H91B 108.8 . . ?
H91A C91 H91B 107.7 . . ?
C38 C43 H43 120.2 . . ?
C42 C43 C38 119.6(10) . . ?
C42 C43 H43 120.2 . . ?
C43 C42 H42 119.3 . . ?
C43 C42 C41 121.4(10) . . ?
C41 C42 H42 119.3 . . ?
N1 C9 H9 118.9 . . ?
N1 C9 C10 122.2(12) . . ?
C10 C9 H9 118.9 . . ?
C42 C41 C44 120.9(11) . . ?
C40 C41 C42 117.4(10) . . ?
C40 C41 C44 121.6(11) . . ?
C31 C30 C29 122.2(11) . . ?
C31 C30 H30 118.9 . . ?
C29 C30 H30 118.9 . . ?
O19 C57 N9 125.6(13) . . ?
O19 C57 N10 127.0(12) . . ?
N10 C57 N9 107.4(10) . . ?
N9 C56 N8 113.4(10) . . ?
N9 C56 H56A 108.9 . . ?
N9 C56 H56B 108.9 . . ?
N8 C56 H56A 108.9 . . ?
N8 C56 H56B 108.9 . . ?
H56A C56 H56B 107.7 . . ?
N26 C84 H84A 108.7 . . ?
N26 C84 H84B 108.7 . . ?
N27 C84 N26 114.4(7) . . ?
N27 C84 H84A 108.7 . . ?
N27 C84 H84B 108.7 . . ?
H84A C84 H84B 107.6 . . ?
N9 C73 H73 111.2 . . ?
N9 C73 C74 103.9(11) . . ?
N20 C73 N9 115.6(11) . . ?
N20 C73 H73 111.2 . . ?
N20 C73 C74 103.2(11) . . ?
C74 C73 H73 111.2 . . ?
C35 N4 C34 116.2(13) . . ?
N3 C26 C23 111.9(8) . . ?
N3 C26 H26A 109.2 . . ?
N3 C26 H26B 109.2 . . ?
C23 C26 H26A 109.2 . . ?
C23 C26 H26B 109.2 . . ?
H26A C26 H26B 107.9 . . ?
N36 C88 H88A 108.8 . . ?
N36 C88 H88B 108.8 . . ?
N30 C88 N36 113.6(9) . . ?
N30 C88 H88A 108.8 . . ?
N30 C88 H88B 108.8 . . ?
H88A C88 H88B 107.7 . . ?
C50 C54 H54 119.4 . . ?
C53 C54 C50 121.1(12) . . ?
C53 C54 H54 119.4 . . ?
C49 C48 C47 119.2(12) . . ?
C49 C48 H48 120.4 . . ?
C47 C48 H48 120.4 . . ?
C23 C24 H24 120.0 . . ?
C25 C24 C23 120.1(10) . . ?
C25 C24 H24 120.0 . . ?
C11 C10 H10 120.4 . . ?
C9 C10 C11 119.2(11) . . ?
C9 C10 H10 120.4 . . ?
N24 C82 N25 112.7(9) . . ?
N24 C82 H82A 109.0 . . ?
N24 C82 H82B 109.0 . . ?
N25 C82 H82A 109.0 . . ?
N25 C82 H82B 109.0 . . ?
H82A C82 H82B 107.8 . . ?
N16 C63 N15 106.3(11) . . ?
O25 C63 N16 129.3(16) . . ?
O25 C63 N15 124.2(16) . . ?
N34 C92 N33 109.0(9) . . ?
O32 C92 N33 124.8(11) . . ?
O32 C92 N34 126.2(10) . . ?
N14 C78 H78 111.6 . . ?
N14 C78 C77 104.8(11) . . ?
N15 C78 N14 112.7(11) . . ?
N15 C78 H78 111.6 . . ?
N15 C78 C77 104.1(12) . . ?
C77 C78 H78 111.6 . . ?
O22 C69 N22 126.7(15) . . ?
O22 C69 N21 124.5(14) . . ?
N21 C69 N22 108.6(13) . . ?
O24 C65 N18 128.2(15) . . ?
O24 C65 N17 123.7(15) . . ?
N18 C65 N17 108.2(12) . . ?
C15 C14 C11 120.5(13) . . ?
C18 C14 C11 122.8(13) . . ?
C18 C14 C15 116.7(13) . . ?
N6 C53 C54 120.5(12) . . ?
N6 C53 H53 119.7 . . ?
C54 C53 H53 119.7 . . ?
N5 C44 H44A 110.0 . . ?
N5 C44 H44B 110.0 . . ?
C41 C44 N5 108.6(9) . . ?
C41 C44 H44A 110.0 . . ?
C41 C44 H44B 110.0 . . ?
H44A C44 H44B 108.4 . . ?
C32 C36 H36 121.2 . . ?
C32 C36 C35 117.7(13) . . ?
C35 C36 H36 121.2 . . ?
C38 C39 H39 119.9 . . ?
C38 C39 C40 120.1(11) . . ?
C40 C39 H39 119.9 . . ?
C16 N2 C17 114.5(14) . . ?
C32 C33 H33 120.6 . . ?
C34 C33 C32 118.9(12) . . ?
C34 C33 H33 120.6 . . ?
N13 C60 N12 112.6(11) . . ?
N13 C60 H60A 109.1 . . ?
N13 C60 H60B 109.1 . . ?
N12 C60 H60A 109.1 . . ?
N12 C60 H60B 109.1 . . ?
H60A C60 H60B 107.8 . . ?
N16 C77 N13 114.3(11) . . ?
N16 C77 C78 103.3(11) . . ?
N16 C77 H77 111.5 . . ?
N13 C77 C78 104.1(12) . . ?
N13 C77 H77 111.5 . . ?
C78 C77 H77 111.5 . . ?
N18 C75 N11 117.3(11) . . ?
N18 C75 H75 110.9 . . ?
N18 C75 C76 103.4(12) . . ?
N11 C75 H75 110.9 . . ?
N11 C75 C76 102.7(11) . . ?
C76 C75 H75 110.9 . . ?
N7 C71 H71 110.7 . . ?
N7 C71 C72 103.9(11) . . ?
N22 C71 N7 115.6(11) . . ?
N22 C71 H71 110.7 . . ?
N22 C71 C72 104.8(12) . . ?
C72 C71 H71 110.7 . . ?
O23 C67 N19 122.5(14) . . ?
O23 C67 N20 129.0(14) . . ?
N20 C67 N19 108.5(12) . . ?
C14 C15 H15 122.5 . . ?
C14 C15 C16 115.1(15) . . ?
C16 C15 H15 122.5 . . ?
N4 C34 C33 124.3(13) . . ?
N4 C34 H34 117.8 . . ?
C33 C34 H34 117.8 . . ?
C41 C40 C39 121.8(12) . . ?
C41 C40 H40 119.1 . . ?
C39 C40 H40 119.1 . . ?
N10 C74 C73 102.8(11) . . ?
N10 C74 H74 112.0 . . ?
N19 C74 N10 114.2(11) . . ?
N19 C74 C73 103.2(11) . . ?
N19 C74 H74 112.0 . . ?
C73 C74 H74 112.0 . . ?
N8 C72 C71 103.4(12) . . ?
N8 C72 H72 111.4 . . ?
N21 C72 N8 114.7(11) . . ?
N21 C72 C71 104.1(12) . . ?
N21 C72 H72 111.4 . . ?
C71 C72 H72 111.4 . . ?
N7 C62 N15 115.7(11) . 5_567 ?
N7 C62 H62A 108.4 . . ?
N7 C62 H62B 108.4 . . ?
N15 C62 H62A 108.4 5_567 . ?
N15 C62 H62B 108.4 5_567 . ?
H62A C62 H62B 107.4 . . ?
N14 C70 N22 113.9(11) . 5_567 ?
N14 C70 H70A 108.8 . . ?
N14 C70 H70B 108.8 . . ?
N22 C70 H70A 108.8 5_567 . ?
N22 C70 H70B 108.8 5_567 . ?
H70A C70 H70B 107.7 . . ?
N18 C66 N19 114.7(11) . . ?
N18 C66 H66A 108.6 . . ?
N18 C66 H66B 108.6 . . ?
N19 C66 H66A 108.6 . . ?
N19 C66 H66B 108.6 . . ?
H66A C66 H66B 107.6 . . ?
N16 C64 N17 112.0(11) . . ?
N16 C64 H64A 109.2 . . ?
N16 C64 H64B 109.2 . . ?
N17 C64 H64A 109.2 . . ?
N17 C64 H64B 109.2 . . ?
H64A C64 H64B 107.9 . . ?
N17 C76 C75 103.0(11) . . ?
N17 C76 H76 111.3 . . ?
N12 C76 N17 113.9(13) . . ?
N12 C76 C75 105.5(11) . . ?
N12 C76 H76 111.3 . . ?
C75 C76 H76 111.3 . . ?
N2 C17 H17 118.0 . . ?
N2 C17 C18 124(2) . . ?
C18 C17 H17 118.0 . . ?
N4 C35 C36 125.5(15) . . ?
N4 C35 H35 117.3 . . ?
C36 C35 H35 117.3 . . ?
N10 C58 H58A 108.6 . . ?
N10 C58 H58B 108.6 . . ?
N11 C58 N10 114.7(10) . . ?
N11 C58 H58A 108.6 . . ?
N11 C58 H58B 108.6 . . ?
H58A C58 H58B 107.6 . . ?
N2 C16 C15 128.3(16) . . ?
N2 C16 H16 115.8 . . ?
C15 C16 H16 115.8 . . ?
C14 C18 C17 121.4(18) . . ?
C14 C18 H18 119.3 . . ?
C17 C18 H18 119.3 . . ?
N21 C68 H68A 108.1 . . ?
N21 C68 H68B 108.1 . . ?
N20 C68 N21 116.7(12) . . ?
N20 C68 H68A 108.1 . . ?
N20 C68 H68B 108.1 . . ?
H68A C68 H68B 107.3 . . ?
U3 O17 H17A 109.4 . . ?
U3 O17 H17B 109.5 . . ?
H17A O17 H17B 104.5 . . ?

loop_
_geom_bond_atom_site_label_1
_geom_bond_atom_site_label_2
_geom_bond_distance
_geom_bond_site_symmetry_2
_geom_bond_publ_flag
U1 U3 3.7212(6) . ?
U1 O7 2.272(6) . ?
U1 O10 2.395(6) . ?
U1 O12 2.449(6) . ?
U1 O8 2.348(6) . ?
U1 O2 1.779(7) . ?
U1 O1 1.780(7) . ?
U1 O16 2.482(7) . ?
U2 U3 3.6993(5) . ?
U2 O7 2.231(6) . ?
U2 O13 2.342(6) . ?
U2 O14 2.517(7) . ?
U2 O3 1.781(7) . ?
U2 O15 2.485(7) . ?
U2 O4 1.748(7) . ?
U2 O9 2.301(7) . ?
U2 C37 2.873(10) . ?
U3 O7 2.273(6) . ?
U3 O8 2.297(7) . ?
U3 O6 1.766(9) . ?
U3 O18 2.487(7) . ?
U3 O9 2.359(7) . ?
U3 O5 1.771(9) . ?
U3 O17 2.672(11) . ?
O10 C1 1.279(12) . ?
O12 C19 1.263(10) . ?
O13 C19 1.319(10) . ?
O14 C37 1.257(11) . ?
O15 C37 1.278(11) . ?
O18 C55 1.223(14) . ?
O16 H16A 0.8702 . ?
O16 H16B 0.8706 . ?
O23 C67 1.257(15) . ?
N35 C93 1.443(13) . ?
N35 C99 1.439(14) . ?
N35 C94 1.381(14) 7_567 ?
O26 C79 1.232(12) . ?
N29 C86 1.445(13) . ?
N29 C87 1.353(13) . ?
N29 C101 1.443(12) . ?
O29 C85 1.247(11) . ?
N26 C97 1.455(12) . ?
N26 C83 1.389(13) . ?
N26 C84 1.437(13) . ?
N38 C79 1.371(13) . ?
N38 C89 1.436(13) . ?
N38 C101 1.438(13) . ?
N28 C95 1.457(12) . ?
N28 C86 1.455(12) . ?
N28 C85 1.358(12) . ?
C19 C20 1.405(11) . ?
N33 C97 1.437(12) . ?
N33 C91 1.432(13) . ?
N33 C92 1.363(13) . ?
O19 C57 1.197(14) . ?
N32 C96 1.461(13) . ?
N32 C90 1.372(13) . ?
N32 C91 1.440(13) . ?
N34 C98 1.445(13) . ?
N34 C93 1.421(14) . ?
N34 C92 1.358(14) . ?
O28 C83 1.223(12) . ?
O32 C92 1.249(13) . ?
N31 C95 1.444(12) . ?
N31 C90 1.372(13) . ?
N31 C89 1.448(13) . ?
N1 C13 1.304(14) . ?
N1 C8 1.504(13) . ?
N1 C9 1.332(14) . ?
N5 C49 1.327(16) . ?
N5 C45 1.324(14) . ?
N5 C44 1.510(15) . ?
N23 C80 1.433(13) . ?
N23 C81 1.384(14) 7_567 ?
N23 C100 1.444(14) . ?
O33 C94 1.216(14) . ?
O11 C1 1.243(13) . ?
O31 C90 1.204(12) . ?
N37 C80 1.430(13) . ?
N37 C79 1.367(13) . ?
N37 C102 1.405(14) . ?
N36 C94 1.387(14) . ?
N36 C100 1.449(14) . ?
N36 C88 1.441(13) . ?
C22 H22 0.9300 . ?
C22 C23 1.389(14) . ?
C22 C21 1.370(13) . ?
O30 C87 1.209(12) . ?
N27 C96 1.456(13) . ?
N27 C85 1.354(13) . ?
N27 C84 1.434(12) . ?
O21 C61 1.224(15) . ?
N24 C81 1.375(14) . ?
N24 C99 1.456(14) . ?
N24 C82 1.416(14) . ?
N3 C31 1.344(13) . ?
N3 C27 1.359(13) . ?
N3 C26 1.491(13) . ?
C23 C26 1.535(13) . ?
C23 C24 1.389(14) . ?
O20 C59 1.240(15) . ?
O27 C81 1.199(13) . ?
N25 C98 1.465(13) . ?
N25 C83 1.333(14) . ?
N25 C82 1.465(13) . ?
O24 C65 1.207(16) . ?
C37 C38 1.513(14) . ?
N9 C57 1.374(16) . ?
N9 C56 1.437(17) . ?
N9 C73 1.439(15) . ?
C95 H95 0.9800 . ?
C95 C96 1.529(14) . ?
C96 H96 0.9800 . ?
C97 H97 0.9800 . ?
C97 C98 1.508(14) . ?
C5 C6 1.397(15) . ?
C5 C4 1.395(15) . ?
C5 C8 1.540(13) . ?
N30 C87 1.390(14) . ?
N30 C102 1.479(13) . ?
N30 C88 1.429(14) . ?
O22 C69 1.250(16) . ?
C21 H21 0.9300 . ?
C21 C20 1.405(12) . ?
C20 C25 1.382(13) . ?
N14 C61 1.398(17) . ?
N14 C78 1.457(17) . ?
N14 C70 1.403(19) . ?
C86 H86A 0.9700 . ?
C86 H86B 0.9700 . ?
C1 C2 1.486(14) . ?
C6 H6 0.9300 . ?
C6 C7 1.411(14) . ?
C80 H80A 0.9700 . ?
C80 H80B 0.9700 . ?
N10 C57 1.372(16) . ?
N10 C74 1.457(16) . ?
N10 C58 1.428(18) . ?
C49 H49 0.9300 . ?
C49 C48 1.358(17) . ?
C28 H28 0.9300 . ?
C28 C29 1.402(16) . ?
C28 C27 1.387(16) . ?
N16 C63 1.349(18) . ?
N16 C77 1.431(16) . ?
N16 C64 1.47(2) . ?
N18 C65 1.343(18) . ?
N18 C75 1.439(16) . ?
N18 C66 1.409(19) . ?
N6 C52 1.299(17) . ?
N6 C53 1.363(16) . ?
C2 C3 1.408(14) . ?
C2 C7 1.351(14) . ?
C25 H25 0.9300 . ?
C25 C24 1.388(14) . ?
O25 C63 1.211(14) . ?
N13 C61 1.383(19) . ?
N13 C60 1.414(19) . ?
N13 C77 1.437(16) . ?
N19 C67 1.385(18) . ?
N19 C74 1.437(16) . ?
N19 C66 1.485(19) . ?
N7 C55 1.364(16) . ?
N7 C71 1.434(14) . ?
N7 C62 1.44(2) . ?
N22 C69 1.368(18) . ?
N22 C71 1.423(15) . ?
N22 C70 1.43(2) 5_567 ?
C45 H45 0.9300 . ?
C45 C46 1.367(16) . ?
C4 H4 0.9300 . ?
C4 C3 1.362(14) . ?
C98 H98 0.9800 . ?
C89 H89A 0.9700 . ?
C89 H89B 0.9700 . ?
N8 C55 1.338(17) . ?
N8 C56 1.477(17) . ?
N8 C72 1.450(15) . ?
C46 H46 0.9300 . ?
C46 C47 1.367(16) . ?
C38 C43 1.373(14) . ?
C38 C39 1.362(15) . ?
N15 C63 1.398(19) . ?
N15 C78 1.425(16) . ?
N15 C62 1.457(19) 5_567 ?
C101 H101 0.9800 . ?
C101 C102 1.565(14) . ?
C3 H3 0.9300 . ?
C32 C29 1.490(15) . ?
C32 C36 1.359(18) . ?
C32 C33 1.404(15) . ?
C13 H13 0.9300 . ?
C13 C12 1.370(15) . ?
C50 C47 1.478(16) . ?
C50 C51 1.416(15) . ?
C50 C54 1.376(16) . ?
N17 C65 1.392(19) . ?
N17 C64 1.479(19) . ?
N17 C76 1.462(17) . ?
C7 H7 0.9300 . ?
C93 H93A 0.9700 . ?
C93 H93B 0.9700 . ?
N11 C59 1.356(17) . ?
N11 C75 1.467(16) . ?
N11 C58 1.426(18) . ?
C99 H99 0.9800 . ?
C99 C100 1.549(15) 7_567 ?
C11 C12 1.392(16) . ?
C11 C10 1.387(18) . ?
C11 C14 1.461(16) . ?
C12 H12 0.9300 . ?
N21 C69 1.368(19) . ?
N21 C72 1.432(16) . ?
N21 C68 1.45(2) . ?
C8 H8A 0.9700 . ?
C8 H8B 0.9700 . ?
C47 C48 1.404(16) . ?
C102 H102 0.9800 . ?
C31 H31 0.9300 . ?
C31 C30 1.341(16) . ?
C29 C30 1.366(14) . ?
C27 H27 0.9300 . ?
C52 H52 0.9300 . ?
C52 C51 1.328(17) . ?
C100 H100 0.9800 . ?
C59 N12 1.371(17) . ?
N20 C73 1.426(16) . ?
N20 C67 1.323(17) . ?
N20 C68 1.399(18) . ?
C51 H51 0.9300 . ?
N12 C60 1.437(18) . ?
N12 C76 1.449(17) . ?
C91 H91A 0.9700 . ?
C91 H91B 0.9700 . ?
C43 H43 0.9300 . ?
C43 C42 1.364(14) . ?
C42 H42 0.9300 . ?
C42 C41 1.391(16) . ?
C9 H9 0.9300 . ?
C9 C10 1.382(17) . ?
C41 C44 1.495(15) . ?
C41 C40 1.359(16) . ?
C30 H30 0.9300 . ?
C56 H56A 0.9700 . ?
C56 H56B 0.9700 . ?
C84 H84A 0.9700 . ?
C84 H84B 0.9700 . ?
C73 H73 0.9800 . ?
C73 C74 1.54(2) . ?
N4 C34 1.303(19) . ?
N4 C35 1.30(2) . ?
C26 H26A 0.9700 . ?
C26 H26B 0.9700 . ?
C88 H88A 0.9700 . ?
C88 H88B 0.9700 . ?
C54 H54 0.9300 . ?
C54 C53 1.362(17) . ?
C48 H48 0.9300 . ?
C24 H24 0.9300 . ?
C10 H10 0.9300 . ?
C82 H82A 0.9700 . ?
C82 H82B 0.9700 . ?
C78 H78 0.9800 . ?
C78 C77 1.52(2) . ?
C14 C15 1.410(18) . ?
C14 C18 1.36(2) . ?
C53 H53 0.9300 . ?
C44 H44A 0.9700 . ?
C44 H44B 0.9700 . ?
C36 H36 0.9300 . ?
C36 C35 1.424(19) . ?
C39 H39 0.9300 . ?
C39 C40 1.369(16) . ?
N2 C17 1.33(3) . ?
N2 C16 1.28(2) . ?
C33 H33 0.9300 . ?
C33 C34 1.398(18) . ?
C60 H60A 0.9700 . ?
C60 H60B 0.9700 . ?
C77 H77 0.9800 . ?
C75 H75 0.9800 . ?
C75 C76 1.55(2) . ?
C71 H71 0.9800 . ?
C71 C72 1.50(2) . ?
C15 H15 0.9300 . ?
C15 C16 1.41(2) . ?
C34 H34 0.9300 . ?
C40 H40 0.9300 . ?
C74 H74 0.9800 . ?
C72 H72 0.9800 . ?
C62 H62A 0.9700 . ?
C62 H62B 0.9700 . ?
C70 H70A 0.9700 . ?
C70 H70B 0.9700 . ?
C66 H66A 0.9700 . ?
C66 H66B 0.9700 . ?
C64 H64A 0.9700 . ?
C64 H64B 0.9700 . ?
C76 H76 0.9800 . ?
C17 H17 0.9300 . ?
C17 C18 1.37(2) . ?
C35 H35 0.9300 . ?
C58 H58A 0.9700 . ?
C58 H58B 0.9700 . ?
C16 H16 0.9300 . ?
C18 H18 0.9300 . ?
C68 H68A 0.9700 . ?
C68 H68B 0.9700 . ?
O17 H17A 0.8499 . ?
O17 H17B 0.8502 . ?

loop_
_geom_torsion_atom_site_label_1
_geom_torsion_atom_site_label_2
_geom_torsion_atom_site_label_3
_geom_torsion_atom_site_label_4
_geom_torsion
_geom_torsion_site_symmetry_1
_geom_torsion_site_symmetry_2
_geom_torsion_site_symmetry_3
_geom_torsion_site_symmetry_4
_geom_torsion_publ_flag
U1 O10 C1 O11 2.9(16) . . . . ?
U1 O10 C1 C2 -179.2(6) . . . . ?
U1 O12 C19 O13 -35.3(13) . . . . ?
U1 O12 C19 C20 146.7(8) . . . . ?
U2 O13 C19 O12 -31.6(12) . . . . ?
U2 O13 C19 C20 146.5(7) . . . . ?
U2 O14 C37 O15 -3.3(10) . . . . ?
U2 O14 C37 C38 175.3(8) . . . . ?
U2 O15 C37 O14 3.3(10) . . . . ?
U2 O15 C37 C38 -175.3(7) . . . . ?
U3 O18 C55 N7 -92.8(13) . . . . ?
U3 O18 C55 N8 87.8(14) . . . . ?
O10 C1 C2 C3 -174.4(10) . . . . ?
O10 C1 C2 C7 3.4(15) . . . . ?
O12 C19 C20 C21 155.3(9) . . . . ?
O12 C19 C20 C25 -27.5(14) . . . . ?
O13 C19 C20 C21 -22.6(13) . . . . ?
O13 C19 C20 C25 154.6(9) . . . . ?
O14 C37 C38 C43 -5.1(15) . . . . ?
O14 C37 C38 C39 178.0(11) . . . . ?
O15 C37 C38 C43 173.5(10) . . . . ?
O15 C37 C38 C39 -3.4(15) . . . . ?
N29 C101 C102 N37 122.8(8) . . . . ?
N29 C101 C102 N30 2.7(10) . . . . ?
N26 C97 C98 N34 -122.3(8) . . . . ?
N26 C97 C98 N25 -3.8(10) . . . . ?
N38 C101 C102 N37 2.1(10) . . . . ?
N38 C101 C102 N30 -118.0(8) . . . . ?
N28 C95 C96 N32 -116.8(8) . . . . ?
N28 C95 C96 N27 2.6(10) . . . . ?
C19 C20 C25 C24 -172.2(10) . . . . ?
N33 C97 C98 N34 -2.1(10) . . . . ?
N33 C97 C98 N25 116.4(8) . . . . ?
N31 C95 C96 N32 3.3(10) . . . . ?
N31 C95 C96 N27 122.7(8) . . . . ?
N1 C13 C12 C11 0.6(18) . . . . ?
N1 C9 C10 C11 -2(2) . . . . ?
N5 C49 C48 C47 -2.1(17) . . . . ?
N5 C45 C46 C47 -2.3(18) . . . . ?
O11 C1 C2 C3 3.5(17) . . . . ?
O11 C1 C2 C7 -178.7(11) . . . . ?
C22 C23 C26 N3 -77.9(12) . . . . ?
C22 C23 C24 C25 2.2(16) . . . . ?
C22 C21 C20 C19 176.1(9) . . . . ?
C22 C21 C20 C25 -1.1(15) . . . . ?
N3 C31 C30 C29 2(2) . . . . ?
C23 C22 C21 C20 -2.3(15) . . . . ?
O20 C59 N12 C60 -17(2) . . . . ?
O20 C59 N12 C76 -175.7(12) . . . . ?
C37 C38 C43 C42 -178.6(11) . . . . ?
C37 C38 C39 C40 178.8(12) . . . . ?
N9 C73 C74 N10 -0.4(12) . . . . ?
N9 C73 C74 N19 118.6(11) . . . . ?
C95 N28 C86 N29 -84.1(12) . . . . ?
C95 N28 C85 O29 -171.1(10) . . . . ?
C95 N28 C85 N27 4.3(11) . . . . ?
C95 N31 C90 N32 -2.8(12) . . . . ?
C95 N31 C90 O31 177.2(10) . . . . ?
C95 N31 C89 N38 84.5(13) . . . . ?
C96 N32 C90 N31 5.2(11) . . . . ?
C96 N32 C90 O31 -174.9(10) . . . . ?
C96 N32 C91 N33 -83.9(11) . . . . ?
C96 N27 C85 O29 173.0(9) . . . . ?
C96 N27 C85 N28 -2.5(11) . . . . ?
C96 N27 C84 N26 76.3(12) . . . . ?
C97 N26 C83 O28 -177.5(9) . . . . ?
C97 N26 C83 N25 6.4(11) . . . . ?
C97 N26 C84 N27 -86.0(11) . . . . ?
C97 N33 C91 N32 76.5(12) . . . . ?
C97 N33 C92 N34 -5.0(12) . . . . ?
C97 N33 C92 O32 176.0(11) . . . . ?
C5 C6 C7 C2 -1.7(16) . . . . ?
C5 C4 C3 C2 1.0(17) . . . . ?
C21 C22 C23 C26 -173.9(9) . . . . ?
C21 C22 C23 C24 1.7(15) . . . . ?
C21 C20 C25 C24 5.0(15) . . . . ?
C20 C25 C24 C23 -5.6(17) . . . . ?
N14 C78 C77 N16 -111.3(10) . . . . ?
N14 C78 C77 N13 8.4(13) . . . . ?
C86 N29 C87 O30 5.6(16) . . . . ?
C86 N29 C87 N30 -167.9(8) . . . . ?
C86 N29 C101 N38 -82.8(11) . . . . ?
C86 N29 C101 C102 166.9(8) . . . . ?
C86 N28 C95 N31 80.6(12) . . . . ?
C86 N28 C95 C96 -165.8(9) . . . . ?
C86 N28 C85 O29 -9.0(16) . . . . ?
C86 N28 C85 N27 166.4(8) . . . . ?
C1 C2 C3 C4 178.1(10) . . . . ?
C1 C2 C7 C6 -177.7(10) . . . . ?
C6 C5 C4 C3 -2.7(16) . . . . ?
C6 C5 C8 N1 80.6(13) . . . . ?
C80 N23 C100 N36 82.7(13) . . . . ?
C80 N23 C100 C99 -165.0(10) . . . 7_567 ?
C80 N37 C79 O26 6.1(16) . . . . ?
C80 N37 C79 N38 -173.0(9) . . . . ?
C80 N37 C102 N30 -79.2(13) . . . . ?
C80 N37 C102 C101 169.7(9) . . . . ?
C79 N38 C89 N31 117.7(10) . . . . ?
C79 N38 C101 N29 -116.1(10) . . . . ?
C79 N38 C101 C102 -4.4(10) . . . . ?
C79 N37 C80 N23 -111.7(11) . . . . ?
C79 N37 C102 N30 111.8(10) . . . . ?
C79 N37 C102 C101 0.8(11) . . . . ?
C49 N5 C45 C46 2.5(17) . . . . ?
C49 N5 C44 C41 -81.6(13) . . . . ?
C28 C29 C30 C31 -4.9(19) . . . . ?
C90 N32 C96 N27 -116.0(9) . . . . ?
C90 N32 C96 C95 -5.2(11) . . . . ?
C90 N32 C91 N33 122.9(10) . . . . ?
C90 N31 C95 N28 113.3(10) . . . . ?
C90 N31 C95 C96 -0.5(11) . . . . ?
C90 N31 C89 N38 -109.0(11) . . . . ?
N18 C75 C76 N17 -1.9(13) . . . . ?
N18 C75 C76 N12 -121.6(11) . . . . ?
N6 C52 C51 C50 -3(2) . . . . ?
N7 C71 C72 N8 9.7(13) . . . . ?
N7 C71 C72 N21 129.8(10) . . . . ?
N22 C71 C72 N8 -112.0(10) . . . . ?
N22 C71 C72 N21 8.1(13) . . . . ?
C45 N5 C49 C48 -0.3(17) . . . . ?
C45 N5 C44 C41 92.0(13) . . . . ?
C45 C46 C47 C50 180.0(11) . . . . ?
C45 C46 C47 C48 -0.1(17) . . . . ?
C4 C5 C6 C7 3.0(16) . . . . ?
C4 C5 C8 N1 -104.1(12) . . . . ?
C98 N34 C93 N35 -79.9(13) . . . . ?
C98 N34 C92 N33 3.5(13) . . . . ?
C98 N34 C92 O32 -177.5(11) . . . . ?
C98 N25 C83 N26 -9.3(12) . . . . ?
C98 N25 C83 O28 174.8(10) . . . . ?
C98 N25 C82 N24 90.0(12) . . . . ?
C81 N23 C80 N37 114.5(12) 7_567 . . . ?
C81 N23 C100 N36 -112.3(11) 7_567 . . . ?
C81 N23 C100 C99 0.0(12) 7_567 . . 7_567 ?
C81 N24 C99 N35 -114.3(10) . . . . ?
C81 N24 C99 C100 -2.7(12) . . . 7_567 ?
C81 N24 C82 N25 110.9(12) . . . . ?
C89 N38 C79 O26 -15.7(16) . . . . ?
C89 N38 C79 N37 163.4(9) . . . . ?
C89 N38 C101 N29 85.1(11) . . . . ?
C89 N38 C101 C102 -163.1(8) . . . . ?
C89 N31 C95 N28 -78.9(12) . . . . ?
C89 N31 C95 C96 167.3(9) . . . . ?
C89 N31 C90 N32 -170.9(9) . . . . ?
C89 N31 C90 O31 9.1(17) . . . . ?
C46 C47 C48 C49 2.2(17) . . . . ?
C87 N29 C86 N28 -109.6(11) . . . . ?
C87 N29 C101 N38 107.2(10) . . . . ?
C87 N29 C101 C102 -3.1(11) . . . . ?
C87 N30 C102 N37 -114.7(10) . . . . ?
C87 N30 C102 C101 -1.8(11) . . . . ?
C87 N30 C88 N36 114.8(12) . . . . ?
C38 C43 C42 C41 0(2) . . . . ?
C38 C39 C40 C41 -1(2) . . . . ?
N15 C78 C77 N16 7.3(13) . . . . ?
N15 C78 C77 N13 127.0(11) . . . . ?
C101 N29 C86 N28 81.3(12) . . . . ?
C101 N29 C87 O30 175.5(10) . . . . ?
C101 N29 C87 N30 2.0(11) . . . . ?
C101 N38 C79 O26 -174.0(9) . . . . ?
C101 N38 C79 N37 5.1(11) . . . . ?
C101 N38 C89 N31 -85.6(12) . . . . ?
C3 C2 C7 C6 0.1(16) . . . . ?
C32 C29 C30 C31 172.5(12) . . . . ?
C32 C36 C35 N4 -4(3) . . . . ?
C32 C33 C34 N4 -1(2) . . . . ?
C13 N1 C8 C5 -51.4(14) . . . . ?
C13 N1 C9 C10 -2(2) . . . . ?
C50 C47 C48 C49 -177.8(10) . . . . ?
C50 C54 C53 N6 2(2) . . . . ?
C83 N26 C97 N33 -115.2(9) . . . . ?
C83 N26 C97 C98 -1.2(10) . . . . ?
C83 N26 C84 N27 124.2(10) . . . . ?
C83 N25 C98 N34 119.5(10) . . . . ?
C83 N25 C98 C97 8.2(11) . . . . ?
C83 N25 C82 N24 -119.4(11) . . . . ?
C7 C2 C3 C4 0.3(17) . . . . ?
C93 N35 C99 N24 -83.4(13) . . . . ?
C93 N35 C99 C100 165.7(10) . . . 7_567 ?
C93 N34 C98 N25 80.1(13) . . . . ?
C93 N34 C98 C97 -169.1(9) . . . . ?
C93 N34 C92 N33 171.7(10) . . . . ?
C93 N34 C92 O32 -9.3(19) . . . . ?
N11 C59 N12 C60 162.2(13) . . . . ?
N11 C59 N12 C76 3.2(14) . . . . ?
N11 C75 C76 N17 120.6(11) . . . . ?
N11 C75 C76 N12 0.9(13) . . . . ?
C99 N35 C93 N34 86.4(14) . . . . ?
C99 N24 C81 N23 2.8(13) . . . 7_567 ?
C99 N24 C81 O27 -174.2(12) . . . . ?
C99 N24 C82 N25 -83.1(14) . . . . ?
C94 N35 C93 N34 -111.0(12) 7_567 . . . ?
C94 N35 C99 N24 112.7(11) 7_567 . . . ?
C94 N35 C99 C100 1.9(13) 7_567 . . 7_567 ?
C94 N36 C100 N23 116.1(11) . . . . ?
C94 N36 C100 C99 3.5(13) . . . 7_567 ?
C94 N36 C88 N30 -117.4(13) . . . . ?
C11 C14 C15 C16 175.4(12) . . . . ?
C11 C14 C18 C17 -174.9(14) . . . . ?
C12 C11 C10 C9 4.8(19) . . . . ?
C12 C11 C14 C15 -159.2(12) . . . . ?
C12 C11 C14 C18 18.4(19) . . . . ?
C61 N14 C78 N15 -123.1(12) . . . . ?
C61 N14 C78 C77 -10.5(13) . . . . ?
C61 N14 C70 N22 128.5(12) . . . 5_567 ?
C61 N13 C60 N12 -116.1(13) . . . . ?
C61 N13 C77 N16 108.1(14) . . . . ?
C61 N13 C77 C78 -3.8(14) . . . . ?
C8 N1 C13 C12 -174.9(10) . . . . ?
C8 N1 C9 C10 175.8(12) . . . . ?
C8 C5 C6 C7 178.2(9) . . . . ?
C8 C5 C4 C3 -178.0(10) . . . . ?
C85 N28 C95 N31 -117.9(9) . . . . ?
C85 N28 C95 C96 -4.3(10) . . . . ?
C85 N28 C86 N29 116.4(10) . . . . ?
C85 N27 C96 N32 110.9(9) . . . . ?
C85 N27 C96 C95 -0.2(10) . . . . ?
C85 N27 C84 N26 -115.5(10) . . . . ?
C47 C50 C51 C52 176.8(11) . . . . ?
C47 C50 C54 C53 -176.5(12) . . . . ?
C102 N37 C80 N23 80.3(14) . . . . ?
C102 N37 C79 O26 175.6(10) . . . . ?
C102 N37 C79 N38 -3.5(11) . . . . ?
C102 N30 C87 N29 0.0(11) . . . . ?
C102 N30 C87 O30 -173.7(10) . . . . ?
C102 N30 C88 N36 -82.9(14) . . . . ?
C31 N3 C27 C28 -1.8(18) . . . . ?
C31 N3 C26 C23 -55.7(14) . . . . ?
C29 C28 C27 N3 -1.5(18) . . . . ?
C29 C32 C36 C35 -174.1(13) . . . . ?
C29 C32 C33 C34 176.5(12) . . . . ?
C27 N3 C31 C30 1.7(18) . . . . ?
C27 N3 C26 C23 131.6(11) . . . . ?
C27 C28 C29 C32 -172.8(11) . . . . ?
C27 C28 C29 C30 4.7(18) . . . . ?
C52 N6 C53 C54 -4(2) . . . . ?
C100 N23 C80 N37 -81.8(14) . . . . ?
C100 N36 C94 N35 -4.8(13) . . . 7_567 ?
C100 N36 C94 O33 175.6(12) . . . . ?
C100 N36 C88 N30 82.8(15) . . . . ?
C59 N11 C75 N18 113.5(14) . . . . ?
C59 N11 C75 C76 0.9(13) . . . . ?
C59 N11 C58 N10 -110.0(14) . . . . ?
C59 N12 C60 N13 121.9(14) . . . . ?
C59 N12 C76 N17 -114.6(13) . . . . ?
C59 N12 C76 C75 -2.4(14) . . . . ?
N20 C73 C74 N10 -121.5(10) . . . . ?
N20 C73 C74 N19 -2.4(12) . . . . ?
C51 C50 C47 C46 -43.3(16) . . . . ?
C51 C50 C47 C48 136.7(12) . . . . ?
C51 C50 C54 C53 -0.6(19) . . . . ?
C55 N7 C71 N22 108.8(14) . . . . ?
C55 N7 C71 C72 -5.5(13) . . . . ?
C55 N7 C62 N15 -111.8(13) . . . 5_567 ?
C55 N8 C56 N9 122.0(11) . . . . ?
C55 N8 C72 N21 -124.1(14) . . . . ?
C55 N8 C72 C71 -11.5(13) . . . . ?
C91 N33 C97 N26 -83.1(11) . . . . ?
C91 N33 C97 C98 162.8(9) . . . . ?
C91 N33 C92 N34 -163.4(9) . . . . ?
C91 N33 C92 O32 17.5(17) . . . . ?
C91 N32 C96 N27 88.9(11) . . . . ?
C91 N32 C96 C95 -160.3(8) . . . . ?
C91 N32 C90 N31 161.3(9) . . . . ?
C91 N32 C90 O31 -18.7(16) . . . . ?
C43 C38 C39 C40 1.8(19) . . . . ?
C43 C42 C41 C44 -175.7(12) . . . . ?
C43 C42 C41 C40 1(2) . . . . ?
C42 C41 C44 N5 105.9(13) . . . . ?
C42 C41 C40 C39 0(2) . . . . ?
C9 N1 C13 C12 2.5(17) . . . . ?
C9 N1 C8 C5 131.1(11) . . . . ?
C57 N9 C56 N8 -116.6(12) . . . . ?
C57 N9 C73 N20 117.0(13) . . . . ?
C57 N9 C73 C74 4.7(14) . . . . ?
C57 N10 C74 N19 -114.9(14) . . . . ?
C57 N10 C74 C73 -3.9(13) . . . . ?
C57 N10 C58 N11 110.6(13) . . . . ?
C56 N9 C57 O19 15(2) . . . . ?
C56 N9 C57 N10 -163.5(11) . . . . ?
C56 N9 C73 N20 -86.8(15) . . . . ?
C56 N9 C73 C74 160.8(11) . . . . ?
C56 N8 C55 O18 -12.2(18) . . . . ?
C56 N8 C55 N7 168.3(10) . . . . ?
C56 N8 C72 N21 76.2(17) . . . . ?
C56 N8 C72 C71 -171.2(10) . . . . ?
C84 N26 C97 N33 91.8(10) . . . . ?
C84 N26 C97 C98 -154.3(8) . . . . ?
C84 N26 C83 O28 -24.7(15) . . . . ?
C84 N26 C83 N25 159.2(9) . . . . ?
C84 N27 C96 N32 -79.5(11) . . . . ?
C84 N27 C96 C95 169.3(8) . . . . ?
C84 N27 C85 O29 3.7(16) . . . . ?
C84 N27 C85 N28 -171.8(9) . . . . ?
C73 N9 C57 O19 171.5(12) . . . . ?
C73 N9 C57 N10 -7.2(14) . . . . ?
C73 N9 C56 N8 89.2(14) . . . . ?
C73 N20 C67 O23 -175.8(12) . . . . ?
C73 N20 C67 N19 4.8(15) . . . . ?
C73 N20 C68 N21 -77.2(19) . . . . ?
C26 N3 C31 C30 -170.8(11) . . . . ?
C26 N3 C27 C28 170.8(11) . . . . ?
C26 C23 C24 C25 177.9(10) . . . . ?
C88 N36 C94 N35 -166.7(10) . . . 7_567 ?
C88 N36 C94 O33 13.7(19) . . . . ?
C88 N36 C100 N23 -82.4(13) . . . . ?
C88 N36 C100 C99 165.0(10) . . . 7_567 ?
C88 N30 C87 N29 164.2(9) . . . . ?
C88 N30 C87 O30 -9.5(16) . . . . ?
C88 N30 C102 N37 81.6(13) . . . . ?
C88 N30 C102 C101 -165.5(9) . . . . ?
C54 C50 C47 C46 132.3(13) . . . . ?
C54 C50 C47 C48 -47.6(17) . . . . ?
C54 C50 C51 C52 1.0(17) . . . . ?
C24 C23 C26 N3 106.5(12) . . . . ?
C10 C11 C12 C13 -4.2(17) . . . . ?
C10 C11 C14 C15 17.9(18) . . . . ?
C10 C11 C14 C18 -164.5(14) . . . . ?
C82 N24 C81 N23 170.2(10) . . . 7_567 ?
C82 N24 C81 O27 -6.9(19) . . . . ?
C82 N24 C99 N35 78.6(13) . . . . ?
C82 N24 C99 C100 -169.8(10) . . . 7_567 ?
C82 N25 C98 N34 -87.5(12) . . . . ?
C82 N25 C98 C97 161.2(9) . . . . ?
C82 N25 C83 N26 -162.1(9) . . . . ?
C82 N25 C83 O28 22.1(17) . . . . ?
C63 N16 C77 N13 -124.6(14) . . . . ?
C63 N16 C77 C78 -12.2(15) . . . . ?
C63 N16 C64 N17 132.9(13) . . . . ?
C63 N15 C78 N14 112.3(14) . . . . ?
C63 N15 C78 C77 -0.8(14) . . . . ?
C92 N33 C97 N26 118.5(10) . . . . ?
C92 N33 C97 C98 4.4(11) . . . . ?
C92 N33 C91 N32 -127.6(10) . . . . ?
C92 N34 C98 N25 -111.5(10) . . . . ?
C92 N34 C98 C97 -0.7(12) . . . . ?
C92 N34 C93 N35 113.2(12) . . . . ?
C78 N14 C61 O21 -173.8(12) . . . . ?
C78 N14 C61 N13 8.3(13) . . . . ?
C78 N14 C70 N22 -79.0(17) . . . 5_567 ?
C78 N15 C63 N16 -6.6(15) . . . . ?
C78 N15 C63 O25 177.7(14) . . . . ?
C69 N22 C71 N7 -116.4(13) . . . . ?
C69 N22 C71 C72 -2.7(13) . . . . ?
C69 N21 C72 N8 101.1(15) . . . . ?
C69 N21 C72 C71 -11.1(13) . . . . ?
C69 N21 C68 N20 -98.9(17) . . . . ?
C65 N18 C75 N11 -114.3(15) . . . . ?
C65 N18 C75 C76 -2.1(14) . . . . ?
C65 N18 C66 N19 109.2(16) . . . . ?
C65 N17 C64 N16 -126.4(14) . . . . ?
C65 N17 C76 N12 118.9(14) . . . . ?
C65 N17 C76 C75 5.2(14) . . . . ?
C14 C11 C12 C13 173.0(11) . . . . ?
C14 C11 C10 C9 -172.4(12) . . . . ?
C14 C15 C16 N2 0(2) . . . . ?
C53 N6 C52 C51 5(2) . . . . ?
C44 N5 C49 C48 173.1(10) . . . . ?
C44 N5 C45 C46 -171.1(10) . . . . ?
C44 C41 C40 C39 175.9(13) . . . . ?
C36 C32 C29 C28 -159.8(13) . . . . ?
C36 C32 C29 C30 22.9(19) . . . . ?
C36 C32 C33 C34 0(2) . . . . ?
C39 C38 C43 C42 -1.6(18) . . . . ?
N2 C17 C18 C14 -1(3) . . . . ?
C33 C32 C29 C28 24.1(17) . . . . ?
C33 C32 C29 C30 -153.2(13) . . . . ?
C33 C32 C36 C35 2(2) . . . . ?
C60 N13 C61 O21 17.6(19) . . . . ?
C60 N13 C61 N14 -164.5(11) . . . . ?
C60 N13 C77 N16 -90.2(16) . . . . ?
C60 N13 C77 C78 157.9(11) . . . . ?
C60 N12 C76 N17 85.7(16) . . . . ?
C60 N12 C76 C75 -162.1(12) . . . . ?
C77 N16 C63 O25 -172.6(15) . . . . ?
C77 N16 C63 N15 12.0(16) . . . . ?
C77 N16 C64 N17 -80.1(17) . . . . ?
C77 N13 C61 O21 179.5(12) . . . . ?
C77 N13 C61 N14 -2.6(14) . . . . ?
C77 N13 C60 N12 83.9(16) . . . . ?
C75 N18 C65 O24 -175.2(13) . . . . ?
C75 N18 C65 N17 5.5(16) . . . . ?
C75 N18 C66 N19 -89.3(16) . . . . ?
C75 N11 C59 O20 176.3(12) . . . . ?
C75 N11 C59 N12 -2.5(14) . . . . ?
C75 N11 C58 N10 76.3(15) . . . . ?
C71 N7 C55 O18 179.0(10) . . . . ?
C71 N7 C55 N8 -1.6(13) . . . . ?
C71 N7 C62 N15 74.9(17) . . . 5_567 ?
C71 N22 C69 O22 -179.6(12) . . . . ?
C71 N22 C69 N21 -4.2(14) . . . . ?
C67 N19 C74 N10 116.2(13) . . . . ?
C67 N19 C74 C73 5.4(13) . . . . ?
C67 N19 C66 N18 -108.7(15) . . . . ?
C67 N20 C73 N9 -114.1(14) . . . . ?
C67 N20 C73 C74 -1.4(14) . . . . ?
C67 N20 C68 N21 114.5(15) . . . . ?
C15 C14 C18 C17 3(2) . . . . ?
C34 N4 C35 C36 3(3) . . . . ?
C40 C41 C44 N5 -70.4(16) . . . . ?
C74 N10 C57 O19 -171.8(12) . . . . ?
C74 N10 C57 N9 6.9(14) . . . . ?
C74 N10 C58 N11 -88.9(15) . . . . ?
C74 N19 C67 O23 174.1(11) . . . . ?
C74 N19 C67 N20 -6.5(14) . . . . ?
C74 N19 C66 N18 81.2(18) . . . . ?
C72 N8 C55 O18 -172.1(11) . . . . ?
C72 N8 C55 N7 8.5(13) . . . . ?
C72 N8 C56 N9 -80.4(14) . . . . ?
C72 N21 C69 O22 -174.6(12) . . . . ?
C72 N21 C69 N22 9.8(14) . . . . ?
C72 N21 C68 N20 85.4(17) . . . . ?
C62 N7 C55 O18 4.9(18) . . . . ?
C62 N7 C55 N8 -175.7(11) . . . . ?
C62 N7 C71 N22 -77.2(17) . . . . ?
C62 N7 C71 C72 168.5(12) . . . . ?
C62 N15 C63 N16 -168.5(13) 5_567 . . . ?
C62 N15 C63 O25 16(2) 5_567 . . . ?
C62 N15 C78 N14 -85.6(15) 5_567 . . . ?
C62 N15 C78 C77 161.3(12) 5_567 . . . ?
C70 N14 C61 O21 -17.2(19) . . . . ?
C70 N14 C61 N13 165.0(12) . . . . ?
C70 N14 C78 N15 82.5(16) . . . . ?
C70 N14 C78 C77 -164.9(13) . . . . ?
C70 N22 C69 O22 -21(2) 5_567 . . . ?
C70 N22 C69 N21 154.6(12) 5_567 . . . ?
C70 N22 C71 N7 85.4(16) 5_567 . . . ?
C70 N22 C71 C72 -160.8(12) 5_567 . . . ?
C66 N18 C65 O24 -12(2) . . . . ?
C66 N18 C65 N17 168.2(12) . . . . ?
C66 N18 C75 N11 82.7(16) . . . . ?
C66 N18 C75 C76 -165.1(12) . . . . ?
C66 N19 C67 O23 3(2) . . . . ?
C66 N19 C67 N20 -177.8(12) . . . . ?
C66 N19 C74 N10 -72.6(17) . . . . ?
C66 N19 C74 C73 176.6(12) . . . . ?
C64 N16 C63 O25 -23(2) . . . . ?
C64 N16 C63 N15 161.6(12) . . . . ?
C64 N16 C77 N13 87.1(17) . . . . ?
C64 N16 C77 C78 -160.6(12) . . . . ?
C64 N17 C65 O24 18(2) . . . . ?
C64 N17 C65 N18 -162.3(13) . . . . ?
C64 N17 C76 N12 -86.4(16) . . . . ?
C64 N17 C76 C75 160.0(13) . . . . ?
C76 N17 C65 O24 173.9(13) . . . . ?
C76 N17 C65 N18 -6.7(16) . . . . ?
C76 N17 C64 N16 81.1(18) . . . . ?
C76 N12 C60 N13 -81.7(17) . . . . ?
C17 N2 C16 C15 2(3) . . . . ?
C35 N4 C34 C33 0(2) . . . . ?
C58 N10 C57 O19 -9(2) . . . . ?
C58 N10 C57 N9 169.5(11) . . . . ?
C58 N10 C74 N19 83.3(16) . . . . ?
C58 N10 C74 C73 -165.7(11) . . . . ?
C58 N11 C59 O20 2(2) . . . . ?
C58 N11 C59 N12 -177.0(11) . . . . ?
C58 N11 C75 N18 -72.1(17) . . . . ?
C58 N11 C75 C76 175.3(12) . . . . ?
C16 N2 C17 C18 -2(3) . . . . ?
C18 C14 C15 C16 -2.3(19) . . . . ?
C68 N21 C69 O22 9(2) . . . . ?
C68 N21 C69 N22 -166.4(11) . . . . ?
C68 N21 C72 N8 -82.6(17) . . . . ?
C68 N21 C72 C71 165.1(12) . . . . ?
C68 N20 C73 N9 76.8(17) . . . . ?
C68 N20 C73 C74 -170.5(13) . . . . ?
C68 N20 C67 O23 -6(2) . . . . ?
C68 N20 C67 N19 174.2(12) . . . . ?

loop_
_smtbx_masks_void_nr
_smtbx_masks_void_average_x
_smtbx_masks_void_average_y
_smtbx_masks_void_average_z
_smtbx_masks_void_volume
_smtbx_masks_void_count_electrons
_smtbx_masks_void_content
1 0.000 -0.848 0.250 1020.3 141.3 ?
2 0.000 -0.421 0.750 1020.3 140.9 ?
3 0.187 0.335 0.685 51.8 21.9 ?
4 0.187 0.665 0.185 51.8 25.5 ?
5 0.185 0.133 0.411 7.2 0.0 ?
6 0.185 0.867 0.911 7.2 0.0 ?
7 0.500 0.209 0.250 1020.3 141.3 ?
8 0.500 0.095 0.750 1020.3 140.9 ?
9 0.313 0.165 0.315 51.8 24.0 ?
10 0.313 0.835 0.815 51.8 20.5 ?
11 0.315 0.367 0.589 7.2 0.0 ?
12 0.315 0.633 0.089 7.2 0.0 ?
13 0.687 0.165 0.185 51.8 25.5 ?
14 0.687 0.835 0.685 51.8 21.9 ?
15 0.685 0.367 0.911 7.2 0.0 ?
16 0.685 0.633 0.411 7.2 0.0 ?
17 0.813 0.335 0.815 51.8 20.5 ?
18 0.813 0.665 0.315 51.8 24.0 ?
19 0.815 0.133 0.089 7.2 0.0 ?
20 0.815 0.867 0.589 7.2 0.0 ?
